data_4105697
loop_
_publ_author_name
'Cristina Femoni'
'Maria Carmela Iapalucci'
'Giuliano Longoni'
'Stefano Zacchini'
'Salvatore Zarra'

_publ_section_title
;
 Icosahedral Pt-Centered Pt13 and Pt19 Carbonyl Clusters Decorated by
 [Cd5(\m-Br)5Br5-x(solvent)x]x+ Rings Reminiscent of the Decoration of
 Au-Fe-CO and Au-Thiolate Nanoclusters: A Unifying Approach to Their
 Electron Counts
;
_journal_name_full 'Journal of the American Chemical Society'
_journal_page_first 2406
_journal_page_last 2409
_journal_paper_doi 10.1021/ja111235v
_journal_volume 133
_journal_year 2011
_chemical_formula_sum 'C79 H84 Br14 Cd10 O25 P2 Pt19'
_chemical_formula_weight 7444.85
_chemical_name_systematic
; 
 ? 
;
_space_group_IT_number 14
_symmetry_cell_setting monoclinic
_symmetry_space_group_name_Hall '-P 2yn'
_symmetry_space_group_name_H-M 'P 1 21/n 1'
_atom_sites_solution_hydrogens geom
_atom_sites_solution_primary direct
_atom_sites_solution_secondary difmap
_audit_creation_method SHELXL-97
_cell_angle_alpha 90.00
_cell_angle_beta 97.478(2)
_cell_angle_gamma 90.00
_cell_formula_units_Z 4
_cell_length_a 17.2308(19)
_cell_length_b 28.340(3)
_cell_length_c 32.657(4)
_cell_measurement_reflns_used 9048
_cell_measurement_temperature 100(2)
_cell_measurement_theta_max 26.136
_cell_measurement_theta_min 2.2165
_cell_volume 15811(3)
_computing_structure_refinement 'SHELXL-97 (Sheldrick, 1997)'
_computing_structure_solution 'SHELXS-97 (Sheldrick, 1990)'
_diffrn_ambient_temperature 100(2)
_diffrn_measured_fraction_theta_full 1.000
_diffrn_measured_fraction_theta_max 1.000
_diffrn_measurement_device_type 'CCD area detector'
_diffrn_measurement_method 'phi and omega scans'
_diffrn_radiation_monochromator graphite
_diffrn_radiation_source 'fine-focus sealed tube'
_diffrn_radiation_type MoK\a
_diffrn_radiation_wavelength 0.71073
_diffrn_reflns_av_R_equivalents 0.1744
_diffrn_reflns_av_sigmaI/netI 0.1319
_diffrn_reflns_limit_h_max 20
_diffrn_reflns_limit_h_min -20
_diffrn_reflns_limit_k_max 33
_diffrn_reflns_limit_k_min -33
_diffrn_reflns_limit_l_max 38
_diffrn_reflns_limit_l_min -38
_diffrn_reflns_number 150034
_diffrn_reflns_theta_full 25.03
_diffrn_reflns_theta_max 25.03
_diffrn_reflns_theta_min 1.42
_exptl_absorpt_coefficient_mu 21.645
_exptl_absorpt_correction_T_max 0.1993
_exptl_absorpt_correction_T_min 0.1292
_exptl_absorpt_correction_type empirical
_exptl_crystal_colour black
_exptl_crystal_density_diffrn 3.127
_exptl_crystal_description prism
_exptl_crystal_F_000 12960
_exptl_crystal_size_max 0.16
_exptl_crystal_size_mid 0.12
_exptl_crystal_size_min 0.11
_refine_diff_density_max 9.019
_refine_diff_density_min -3.381
_refine_diff_density_rms 0.445
_refine_ls_extinction_method none
_refine_ls_goodness_of_fit_ref 1.015
_refine_ls_hydrogen_treatment constr
_refine_ls_matrix_type full
_refine_ls_number_parameters 1134
_refine_ls_number_reflns 27952
_refine_ls_number_restraints 2085
_refine_ls_restrained_S_all 0.994
_refine_ls_R_factor_all 0.1825
_refine_ls_R_factor_gt 0.0803
_refine_ls_shift/su_max 0.001
_refine_ls_shift/su_mean 0.000
_refine_ls_structure_factor_coef Fsqd
_refine_ls_weighting_details 'calc w=1/[\s^2^(Fo^2^)+(0.1089P)^2^+560.7845P] where P=(Fo^2^+2Fc^2^)/3'
_refine_ls_weighting_scheme calc
_refine_ls_wR_factor_gt 0.2003
_refine_ls_wR_factor_ref 0.2557
_reflns_number_gt 13454
_reflns_number_total 27952
_reflns_threshold_expression >2sigma(I)
_cod_data_source_file ja111235v_si_002.cif
_cod_data_source_block p21n
_cod_original_cell_volume 15812(3)
_cod_database_code 4105697

loop_
_symmetry_equiv_pos_as_xyz
'x, y, z'
'-x+1/2, y+1/2, -z+1/2'
'-x, -y, -z'
'x-1/2, -y-1/2, z-1/2'

loop_
_atom_site_label
_atom_site_type_symbol
_atom_site_fract_x
_atom_site_fract_y
_atom_site_fract_z
_atom_site_U_iso_or_equiv
_atom_site_adp_type
_atom_site_occupancy
_atom_site_symmetry_multiplicity
_atom_site_calc_flag
_atom_site_refinement_flags
_atom_site_disorder_assembly
_atom_site_disorder_group
Pt1 Pt 0.11573(8) 0.24887(5) 0.82067(4) 0.0377(3) Uani 1 1 d U . .
Pt2 Pt 0.18050(8) 0.24794(4) 0.75451(4) 0.0377(3) Uani 1 1 d U . .
Pt3 Pt 0.27543(9) 0.22906(5) 0.82868(4) 0.0429(3) Uani 1 1 d U . .
Pt4 Pt 0.21635(9) 0.32305(5) 0.80809(4) 0.0435(3) Uani 1 1 d U . .
Pt5 Pt 0.16028(9) 0.16120(5) 0.79306(4) 0.0435(3) Uani 1 1 d U . .
Pt6 Pt 0.20737(9) 0.28431(5) 0.88649(4) 0.0422(3) Uani 1 1 d U . .
Pt7 Pt 0.02821(9) 0.21366(5) 0.75011(4) 0.0429(3) Uani 1 1 d U . .
Pt8 Pt 0.04522(9) 0.25149(5) 0.88975(4) 0.0453(3) Uani 1 1 d U . .
Pt9 Pt -0.03815(9) 0.26814(5) 0.80713(4) 0.0465(4) Uani 1 1 d U . .
Pt10 Pt 0.17294(9) 0.18497(5) 0.87723(4) 0.0445(3) Uani 1 1 d U . .
Pt11 Pt 0.02243(9) 0.17460(5) 0.82855(4) 0.0457(4) Uani 1 1 d U . .
Pt12 Pt 0.06349(9) 0.31405(5) 0.75903(4) 0.0449(4) Uani 1 1 d U . .
Pt13 Pt 0.13959(8) 0.17247(5) 0.70730(4) 0.0424(3) Uani 1 1 d U . .
Pt14 Pt 0.07675(9) 0.33513(5) 0.84305(4) 0.0430(3) Uani 1 1 d U . .
Pt15 Pt 0.32732(9) 0.28132(5) 0.76398(4) 0.0476(4) Uani 1 1 d U . .
Pt16 Pt 0.19726(9) 0.33348(5) 0.72165(4) 0.0479(4) Uani 1 1 d U . .
Pt17 Pt 0.29207(9) 0.18159(5) 0.75458(4) 0.0440(3) Uani 1 1 d U . .
Pt18 Pt 0.08054(9) 0.26590(5) 0.68643(4) 0.0452(4) Uani 1 1 d U . .
Pt19 Pt 0.24722(9) 0.24572(5) 0.68368(4) 0.0437(3) Uani 1 1 d U . .
Cd1 Cd 0.41190(17) 0.22209(10) 0.71799(9) 0.0576(7) Uani 1 1 d DU . .
Cd2 Cd 0.34213(19) 0.33348(10) 0.69278(9) 0.0617(7) Uani 1 1 d DU . .
Cd3 Cd 0.1594(2) 0.32204(11) 0.63597(8) 0.0646(8) Uani 1 1 d DU . .
Cd4 Cd 0.10461(17) 0.19989(10) 0.62552(7) 0.0522(7) Uani 1 1 d DU . .
Cd5 Cd 0.27193(17) 0.14544(9) 0.67378(8) 0.0502(6) Uani 1 1 d DU . .
Cd6 Cd 0.17519(18) 0.23084(9) 0.95352(7) 0.0516(7) Uani 1 1 d DU . .
Cd7 Cd 0.04714(19) 0.14622(10) 0.91114(8) 0.0619(8) Uani 1 1 d DU . .
Cd8 Cd -0.11080(19) 0.20919(12) 0.85894(10) 0.0697(8) Uani 1 1 d DU . .
Cd9 Cd -0.07515(17) 0.33203(11) 0.86643(8) 0.0604(7) Uani 1 1 d DU . .
Cd10 Cd 0.11456(17) 0.34532(9) 0.92799(7) 0.0495(7) Uani 1 1 d DU . .
Br1 Br 0.4272(2) 0.14811(14) 0.66464(12) 0.0613(10) Uani 1 1 d U . .
Br2 Br 0.4790(3) 0.29239(16) 0.67762(13) 0.0725(12) Uani 1 1 d U . .
Br3 Br 0.2900(3) 0.36731(18) 0.61562(15) 0.0914(15) Uani 1 1 d U . .
Br4 Br 0.1215(3) 0.26884(17) 0.56701(11) 0.0736(12) Uani 1 1 d U . .
Br5 Br 0.2051(2) 0.13548(13) 0.59427(10) 0.0516(9) Uani 1 1 d U . .
Br6 Br 0.1105(3) 0.16040(16) 0.99250(12) 0.0744(13) Uani 1 1 d U . .
Br7 Br -0.1075(3) 0.14672(18) 0.92266(14) 0.0818(13) Uani 1 1 d U . .
Br8 Br -0.1990(3) 0.27796(18) 0.88873(14) 0.0810(13) Uani 1 1 d U . .
Br9 Br -0.0309(2) 0.37485(14) 0.94044(11) 0.0590(10) Uani 1 1 d U . .
Br10 Br 0.1540(3) 0.30312(14) 1.00492(10) 0.0567(10) Uani 1 1 d U . .
Br11 Br -0.1567(3) 0.40277(19) 0.82863(15) 0.0923(15) Uani 1 1 d DU . .
Br12 Br 0.1918(2) 0.42421(12) 0.94336(11) 0.0555(10) Uani 1 1 d DU . .
Br14 Br -0.0295(3) 0.16102(18) 0.59763(14) 0.0780(13) Uani 1 1 d DU . .
Br13 Br 0.0649(6) 0.0531(3) 0.9123(3) 0.197(4) Uiso 1 1 d DU . .
C1 C 0.293(2) 0.2425(13) 0.6373(10) 0.050(3) Uani 1 1 d U . .
C2 C 0.003(2) 0.2524(13) 0.9373(11) 0.054(3) Uani 1 1 d U . .
C3 C 0.357(2) 0.1303(14) 0.7678(11) 0.056(4) Uani 1 1 d U . .
C4 C 0.099(2) 0.1146(12) 0.6933(10) 0.047(3) Uani 1 1 d U . .
C5 C -0.008(2) 0.2801(13) 0.6515(11) 0.058(4) Uani 1 1 d U . .
C6 C 0.199(2) 0.3972(13) 0.7115(10) 0.051(3) Uani 1 1 d U . .
C7 C 0.421(2) 0.3080(13) 0.7836(11) 0.056(4) Uani 1 1 d U . .
C8 C 0.275(2) 0.3717(12) 0.8287(10) 0.048(4) Uani 1 1 d U . .
C9 C 0.010(2) 0.3653(14) 0.7394(11) 0.057(4) Uani 1 1 d U . .
C10 C -0.059(2) 0.1955(13) 0.7230(10) 0.050(4) Uani 1 1 d U . .
C11 C 0.172(2) 0.0961(13) 0.7932(10) 0.050(3) Uani 1 1 d U . .
C12 C 0.364(2) 0.2038(14) 0.8565(11) 0.055(4) Uani 1 1 d U . .
C13 C 0.291(2) 0.3094(12) 0.9220(10) 0.047(4) Uani 1 1 d U . .
C14 C 0.228(2) 0.1376(14) 0.9049(11) 0.058(4) Uani 1 1 d U . .
C15 C -0.029(2) 0.1208(13) 0.8190(10) 0.051(4) Uani 1 1 d U . .
C16 C -0.130(2) 0.2768(14) 0.7808(11) 0.058(3) Uani 1 1 d U . .
C17 C 0.059(2) 0.3985(13) 0.8420(10) 0.051(3) Uani 1 1 d U . .
O1 O 0.3199(13) 0.2422(8) 0.6112(6) 0.044(5) Uani 1 1 d DU . .
O2 O -0.0281(13) 0.2529(8) 0.9642(6) 0.050(5) Uani 1 1 d DU . .
O3 O 0.3971(17) 0.0996(10) 0.7778(8) 0.077(6) Uani 1 1 d U . .
O4 O 0.0688(15) 0.0773(9) 0.6889(7) 0.059(5) Uani 1 1 d U . .
O5 O -0.0679(17) 0.2883(10) 0.6319(8) 0.070(6) Uani 1 1 d U . .
O6 O 0.1897(16) 0.4390(9) 0.7051(8) 0.066(6) Uani 1 1 d U . .
O7 O 0.4761(17) 0.3241(10) 0.7991(8) 0.075(6) Uani 1 1 d U . .
O8 O 0.3234(18) 0.3977(10) 0.8454(9) 0.081(6) Uani 1 1 d U . .
O9 O -0.0302(18) 0.3961(11) 0.7238(9) 0.087(7) Uani 1 1 d U . .
O10 O -0.1255(17) 0.1835(10) 0.7077(8) 0.077(6) Uani 1 1 d U . .
O11 O 0.1914(18) 0.0558(11) 0.8007(9) 0.081(6) Uani 1 1 d U . .
O12 O 0.4170(17) 0.1826(10) 0.8736(9) 0.079(6) Uani 1 1 d U . .
O13 O 0.3424(14) 0.3254(8) 0.9419(7) 0.054(5) Uani 1 1 d U . .
O14 O 0.2703(17) 0.1105(10) 0.9235(8) 0.076(6) Uani 1 1 d U . .
O15 O -0.0566(16) 0.0844(10) 0.8100(8) 0.068(6) Uani 1 1 d U . .
O16 O -0.1928(17) 0.2851(10) 0.7598(8) 0.076(6) Uani 1 1 d U . .
O17 O 0.0508(15) 0.4394(9) 0.8377(7) 0.060(5) Uani 1 1 d U . .
O20 O 0.271(3) 0.0645(8) 0.6877(12) 0.149(4) Uiso 1 1 d DU . .
C201 C 0.304(4) 0.0294(13) 0.6781(13) 0.149(4) Uiso 1 1 d DU . .
C202 C 0.303(4) -0.0130(12) 0.7060(16) 0.149(5) Uiso 1 1 d DU . .
H20A H 0.2773 -0.0048 0.7300 0.224 Uiso 1 1 calc R . .
H20B H 0.3573 -0.0227 0.7154 0.224 Uiso 1 1 calc R . .
H20C H 0.2752 -0.0389 0.6909 0.224 Uiso 1 1 calc R . .
C203 C 0.334(3) 0.030(2) 0.6366(13) 0.149(5) Uiso 1 1 d DU . .
H20D H 0.3244 0.0609 0.6238 0.223 Uiso 1 1 calc R . .
H20E H 0.3058 0.0058 0.6187 0.223 Uiso 1 1 calc R . .
H20F H 0.3898 0.0229 0.6403 0.223 Uiso 1 1 calc R . .
O21 O 0.5278(16) 0.2022(13) 0.7599(10) 0.149(4) Uiso 1 1 d DU . .
C211 C 0.5767(18) 0.2252(11) 0.7806(10) 0.150(4) Uiso 1 1 d DU . .
C212 C 0.593(3) 0.2103(14) 0.8254(10) 0.150(5) Uiso 1 1 d DU . .
H21A H 0.5584 0.1840 0.8304 0.226 Uiso 1 1 calc R . .
H21B H 0.5835 0.2369 0.8432 0.226 Uiso 1 1 calc R . .
H21C H 0.6477 0.2002 0.8316 0.226 Uiso 1 1 calc RD . .
C213 C 0.619(3) 0.2646(13) 0.7613(16) 0.150(5) Uiso 1 1 d DU . .
H21D H 0.5966 0.2681 0.7323 0.225 Uiso 1 1 calc R . .
H21E H 0.6744 0.2570 0.7631 0.225 Uiso 1 1 calc RD . .
H21F H 0.6120 0.2941 0.7761 0.225 Uiso 1 1 calc R . .
O22 O 0.418(2) 0.3999(11) 0.7136(11) 0.149(4) Uiso 1 1 d DU . .
C221 C 0.4199(17) 0.4409(10) 0.7240(9) 0.150(4) Uiso 1 1 d DU . .
C222 C 0.381(3) 0.4522(19) 0.7614(14) 0.150(5) Uiso 1 1 d DU . .
H22A H 0.3623 0.4229 0.7729 0.225 Uiso 1 1 calc R . .
H22B H 0.3359 0.4731 0.7534 0.225 Uiso 1 1 calc R . .
H22C H 0.4180 0.4678 0.7822 0.225 Uiso 1 1 calc R . .
C223 C 0.462(3) 0.4750(14) 0.6991(16) 0.150(5) Uiso 1 1 d DU . .
H22D H 0.4829 0.4580 0.6769 0.225 Uiso 1 1 calc R . .
H22E H 0.5044 0.4902 0.7170 0.225 Uiso 1 1 calc R . .
H22F H 0.4247 0.4991 0.6870 0.225 Uiso 1 1 calc R . .
O23 O 0.074(2) 0.3772(11) 0.6028(11) 0.149(4) Uiso 1 1 d DU . .
C231 C 0.031(2) 0.4048(14) 0.6171(13) 0.150(4) Uiso 1 1 d DU . .
C232 C 0.070(3) 0.4524(14) 0.6271(18) 0.151(5) Uiso 1 1 d DU . .
H23A H 0.0845 0.4551 0.6570 0.226 Uiso 1 1 calc R . .
H23B H 0.0332 0.4776 0.6174 0.226 Uiso 1 1 calc R . .
H23C H 0.1170 0.4550 0.6133 0.226 Uiso 1 1 calc R . .
C233 C -0.0538(19) 0.3978(19) 0.6002(15) 0.150(5) Uiso 1 1 d DU . .
H23D H -0.0593 0.3693 0.5831 0.225 Uiso 1 1 calc RD . .
H23E H -0.0725 0.4252 0.5835 0.225 Uiso 1 1 calc R . .
H23F H -0.0847 0.3944 0.6232 0.225 Uiso 1 1 calc R . .
O24 O -0.200(2) 0.1683(13) 0.8119(10) 0.149(4) Uiso 1 1 d DU . .
C241 C -0.2574(16) 0.1505(10) 0.7940(9) 0.150(4) Uiso 1 1 d DU . .
C242 C -0.282(3) 0.1684(17) 0.7507(10) 0.150(5) Uiso 1 1 d DU . .
H24A H -0.2575 0.1992 0.7474 0.225 Uiso 1 1 calc R . .
H24B H -0.3387 0.1715 0.7458 0.225 Uiso 1 1 calc R . .
H24C H -0.2644 0.1460 0.7308 0.225 Uiso 1 1 calc R . .
C243 C -0.295(3) 0.1148(14) 0.8196(15) 0.151(5) Uiso 1 1 d DU . .
H24D H -0.2623 0.1106 0.8462 0.226 Uiso 1 1 calc R . .
H24E H -0.3003 0.0846 0.8049 0.226 Uiso 1 1 calc R . .
H24F H -0.3470 0.1260 0.8243 0.226 Uiso 1 1 calc R . .
O25 O 0.3031(15) 0.2111(14) 0.9800(11) 0.149(4) Uiso 1 1 d DU . .
C251 C 0.3615(16) 0.2170(12) 1.0039(9) 0.150(4) Uiso 1 1 d DU . .
C252 C 0.361(3) 0.2574(17) 1.0339(15) 0.150(5) Uiso 1 1 d DU . .
H25A H 0.3135 0.2760 1.0270 0.226 Uiso 1 1 calc R . .
H25B H 0.4071 0.2775 1.0321 0.226 Uiso 1 1 calc R . .
H25C H 0.3634 0.2450 1.0620 0.226 Uiso 1 1 calc R . .
C253 C 0.428(2) 0.1829(17) 1.0011(14) 0.150(5) Uiso 1 1 d DU . .
H25D H 0.4103 0.1577 0.9815 0.225 Uiso 1 1 calc R . .
H25E H 0.4447 0.1692 1.0284 0.225 Uiso 1 1 calc RD . .
H25F H 0.4720 0.1997 0.9915 0.225 Uiso 1 1 calc R . .
P1 P 0.2276(6) 0.4080(4) 0.1004(3) 0.054(3) Uani 1 1 d . . .
C31 C 0.288(3) 0.4064(13) 0.0576(12) 0.077(14) Uani 1 1 d . . .
H31A H 0.2592 0.3894 0.0341 0.116 Uiso 1 1 calc R . .
H31B H 0.3371 0.3901 0.0667 0.116 Uiso 1 1 calc R . .
H31C H 0.2984 0.4387 0.0492 0.116 Uiso 1 1 calc R . .
C32 C 0.2065(16) 0.3490(7) 0.1177(9) 0.077(4) Uani 1 1 d GU . .
C33 C 0.2624(13) 0.3136(9) 0.1178(9) 0.077(4) Uani 1 1 d GU . .
H33 H 0.3111 0.3201 0.1083 0.092 Uiso 1 1 calc R . .
C34 C 0.2470(14) 0.2687(8) 0.1318(8) 0.077(4) Uani 1 1 d GU . .
H34 H 0.2851 0.2445 0.1319 0.092 Uiso 1 1 calc R . .
C35 C 0.1757(16) 0.2591(7) 0.1457(8) 0.077(4) Uani 1 1 d GU . .
H35 H 0.1652 0.2284 0.1553 0.092 Uiso 1 1 calc R . .
C36 C 0.1199(13) 0.2945(9) 0.1457(8) 0.077(4) Uani 1 1 d GU . .
H36 H 0.0712 0.2880 0.1552 0.092 Uiso 1 1 calc R . .
C37 C 0.1353(15) 0.3395(8) 0.1317(9) 0.077(4) Uani 1 1 d GU . .
H37 H 0.0971 0.3637 0.1316 0.092 Uiso 1 1 calc R . .
C38 C 0.1353(12) 0.4377(8) 0.0852(7) 0.056(4) Uani 1 1 d GU . .
C39 C 0.0916(14) 0.4263(7) 0.0477(6) 0.056(4) Uani 1 1 d GU . .
H39 H 0.1096 0.4025 0.0307 0.067 Uiso 1 1 calc R . .
C40 C 0.0215(13) 0.4496(8) 0.0352(5) 0.056(4) Uani 1 1 d GU . .
H40 H -0.0084 0.4418 0.0095 0.067 Uiso 1 1 calc R . .
C41 C -0.0047(11) 0.4843(8) 0.0601(7) 0.056(4) Uani 1 1 d GU . .
H41 H -0.0526 0.5002 0.0515 0.067 Uiso 1 1 calc R . .
C42 C 0.0390(14) 0.4957(7) 0.0976(6) 0.056(4) Uani 1 1 d GU . .
H42 H 0.0210 0.5194 0.1146 0.067 Uiso 1 1 calc R . .
C43 C 0.1091(13) 0.4724(8) 0.1101(5) 0.056(4) Uani 1 1 d GU . .
H43 H 0.1390 0.4802 0.1358 0.067 Uiso 1 1 calc R . .
C44 C 0.285(2) 0.4402(12) 0.1400(9) 0.119(6) Uani 1 1 d GU . .
C45 C 0.298(2) 0.4884(12) 0.1368(9) 0.119(6) Uani 1 1 d GU . .
H45 H 0.2754 0.5053 0.1131 0.143 Uiso 1 1 calc R . .
C46 C 0.345(2) 0.5120(9) 0.1683(11) 0.119(6) Uani 1 1 d GU . .
H46 H 0.3538 0.5449 0.1661 0.143 Uiso 1 1 calc R . .
C47 C 0.379(2) 0.4874(12) 0.2029(9) 0.119(6) Uani 1 1 d GU . .
H47 H 0.4105 0.5035 0.2244 0.143 Uiso 1 1 calc R . .
C48 C 0.366(2) 0.4392(12) 0.2061(9) 0.119(6) Uani 1 1 d GU . .
H48 H 0.3887 0.4223 0.2297 0.143 Uiso 1 1 calc R . .
C49 C 0.319(2) 0.4156(9) 0.1746(11) 0.119(6) Uani 1 1 d GU . .
H49 H 0.3103 0.3827 0.1768 0.143 Uiso 1 1 calc R . .
P2 P 0.5560(6) 0.4082(4) 0.9682(3) 0.052(3) Uani 1 1 d . . .
C51 C 0.527(2) 0.4108(14) 1.0193(10) 0.058(11) Uani 1 1 d . . .
H51A H 0.5349 0.4428 1.0303 0.088 Uiso 1 1 calc R . .
H51B H 0.5579 0.3884 1.0374 0.088 Uiso 1 1 calc R . .
H51C H 0.4711 0.4026 1.0177 0.088 Uiso 1 1 calc R . .
C52 C 0.541(2) 0.3507(7) 0.9511(9) 0.093(5) Uani 1 1 d GU . .
C53 C 0.5734(19) 0.3137(10) 0.9755(7) 0.093(5) Uani 1 1 d GU . .
H53 H 0.5979 0.3196 1.0028 0.111 Uiso 1 1 calc R . .
C54 C 0.5699(19) 0.2679(8) 0.9600(8) 0.093(5) Uani 1 1 d GU . .
H54 H 0.5920 0.2426 0.9767 0.111 Uiso 1 1 calc R . .
C55 C 0.534(2) 0.2593(7) 0.9201(9) 0.093(5) Uani 1 1 d GU . .
H55 H 0.5317 0.2280 0.9094 0.111 Uiso 1 1 calc R . .
C56 C 0.5018(19) 0.2963(10) 0.8957(7) 0.093(5) Uani 1 1 d GU . .
H56 H 0.4773 0.2904 0.8684 0.111 Uiso 1 1 calc R . .
C57 C 0.5053(19) 0.3420(8) 0.9112(8) 0.093(5) Uani 1 1 d GU . .
H57 H 0.4832 0.3674 0.8945 0.111 Uiso 1 1 calc R . .
C58 C 0.4976(12) 0.4488(8) 0.9369(6) 0.057(4) Uani 1 1 d GU . .
C59 C 0.4167(13) 0.4453(7) 0.9345(6) 0.057(4) Uani 1 1 d GU . .
H59 H 0.3940 0.4217 0.9499 0.068 Uiso 1 1 calc R . .
C60 C 0.3690(10) 0.4762(9) 0.9096(7) 0.057(4) Uani 1 1 d GU . .
H60 H 0.3137 0.4738 0.9079 0.068 Uiso 1 1 calc R . .
C61 C 0.4022(12) 0.5107(8) 0.8871(6) 0.057(4) Uani 1 1 d GU . .
H61 H 0.3696 0.5318 0.8700 0.068 Uiso 1 1 calc R . .
C62 C 0.4831(13) 0.5142(7) 0.8895(6) 0.057(4) Uani 1 1 d GU . .
H62 H 0.5058 0.5378 0.8741 0.068 Uiso 1 1 calc R . .
C63 C 0.5309(10) 0.4833(9) 0.9144(7) 0.057(4) Uani 1 1 d GU . .
H63 H 0.5862 0.4857 0.9161 0.068 Uiso 1 1 calc R . .
C64 C 0.6569(10) 0.4234(8) 0.9687(7) 0.055(4) Uani 1 1 d GU . .
C65 C 0.6979(13) 0.4063(7) 0.9379(6) 0.055(4) Uani 1 1 d GU . .
H65 H 0.6733 0.3851 0.9177 0.066 Uiso 1 1 calc R . .
C66 C 0.7750(13) 0.4202(8) 0.9367(6) 0.055(4) Uani 1 1 d GU . .
H66 H 0.8030 0.4084 0.9156 0.066 Uiso 1 1 calc R . .
C67 C 0.8110(10) 0.4512(8) 0.9662(7) 0.055(4) Uani 1 1 d GU . .
H67 H 0.8636 0.4606 0.9653 0.066 Uiso 1 1 calc R . .
C68 C 0.7700(13) 0.4683(7) 0.9970(6) 0.055(4) Uani 1 1 d GU . .
H68 H 0.7946 0.4895 1.0172 0.066 Uiso 1 1 calc R . .
C69 C 0.6929(13) 0.4544(8) 0.9983(6) 0.055(4) Uani 1 1 d GU . .
H69 H 0.6649 0.4661 1.0193 0.066 Uiso 1 1 calc R . .
C71 C 0.808(4) 0.327(2) 0.002(3) 0.069(8) Uiso 0.46(3) 1 d PDU A 1
H71A H 0.7746 0.3047 -0.0152 0.103 Uiso 0.46(3) 1 calc PR A 1
H71B H 0.8310 0.3495 -0.0158 0.103 Uiso 0.46(3) 1 calc PR A 1
H71C H 0.7774 0.3437 0.0204 0.103 Uiso 0.46(3) 1 calc PR A 1
C72 C 0.874(3) 0.2997(17) 0.028(2) 0.069(8) Uiso 0.46(3) 1 d PDU A 1
C73 C 0.938(4) 0.329(2) 0.051(2) 0.069(8) Uiso 0.46(3) 1 d PDU A 1
H73A H 0.9842 0.3090 0.0590 0.103 Uiso 0.46(3) 1 calc PR A 1
H73B H 0.9197 0.3415 0.0763 0.103 Uiso 0.46(3) 1 calc PR A 1
H73C H 0.9517 0.3551 0.0340 0.103 Uiso 0.46(3) 1 calc PR A 1
O72 O 0.873(3) 0.2570(16) 0.0299(10) 0.078(11) Uiso 0.46(3) 1 d PDU A 1
C81 C 0.819(4) 0.2240(14) 0.010(2) 0.068(8) Uiso 0.54(3) 1 d PDU A 2
H81A H 0.7665 0.2228 -0.0063 0.102 Uiso 0.54(3) 1 calc PR A 2
H81B H 0.8176 0.2074 0.0360 0.102 Uiso 0.54(3) 1 calc PR A 2
H81C H 0.8566 0.2088 -0.0058 0.102 Uiso 0.54(3) 1 calc PR A 2
C82 C 0.842(3) 0.2751(14) 0.018(2) 0.069(8) Uiso 0.54(3) 1 d PDU A 2
C83 C 0.923(3) 0.283(2) 0.042(2) 0.069(8) Uiso 0.54(3) 1 d PDU A 2
H83A H 0.9306 0.3172 0.0468 0.103 Uiso 0.54(3) 1 calc PR A 2
H83B H 0.9626 0.2712 0.0260 0.103 Uiso 0.54(3) 1 calc PR A 2
H83C H 0.9265 0.2668 0.0686 0.103 Uiso 0.54(3) 1 calc PR A 2
O82 O 0.801(3) 0.3075(15) 0.0042(18) 0.078(11) Uiso 0.54(3) 1 d PDU A 2
C91 C -0.255(12) -0.069(6) 0.968(3) 0.39(4) Uiso 0.59(3) 1 d PDU B 1
H91A H -0.2584 -0.0966 0.9858 0.582 Uiso 0.59(3) 1 calc PR B 1
H91B H -0.2983 -0.0475 0.9707 0.582 Uiso 0.59(3) 1 calc PR B 1
H91C H -0.2051 -0.0528 0.9761 0.582 Uiso 0.59(3) 1 calc PR B 1
C92 C -0.259(7) -0.085(4) 0.923(3) 0.39(4) Uiso 0.59(3) 1 d PDU B 1
C93 C -0.253(12) -0.047(5) 0.892(5) 0.39(4) Uiso 0.59(3) 1 d PDU B 1
H93A H -0.2622 -0.0600 0.8637 0.582 Uiso 0.59(3) 1 calc PR B 1
H93B H -0.2004 -0.0326 0.8961 0.582 Uiso 0.59(3) 1 calc PR B 1
H93C H -0.2919 -0.0221 0.8945 0.582 Uiso 0.59(3) 1 calc PR B 1
O92 O -0.284(9) -0.124(4) 0.913(4) 0.39(4) Uiso 0.59(3) 1 d PDU B 1
C96 C -0.085(4) -0.049(3) 0.922(2) 0.059(16) Uiso 0.41(3) 1 d PDU B 2
H96A H -0.0974 -0.0756 0.9387 0.089 Uiso 0.41(3) 1 calc PR B 2
H96B H -0.0455 -0.0289 0.9382 0.089 Uiso 0.41(3) 1 calc PR B 2
H96C H -0.0651 -0.0597 0.8971 0.089 Uiso 0.41(3) 1 calc PR B 2
C97 C -0.159(3) -0.0194(19) 0.9100(16) 0.059(15) Uiso 0.41(3) 1 d PDU B 2
C98 C -0.153(5) 0.018(3) 0.876(2) 0.059(16) Uiso 0.41(3) 1 d PDU B 2
H98A H -0.2052 0.0273 0.8642 0.089 Uiso 0.41(3) 1 calc PR B 2
H98B H -0.1247 0.0040 0.8550 0.089 Uiso 0.41(3) 1 calc PR B 2
H98C H -0.1239 0.0451 0.8887 0.089 Uiso 0.41(3) 1 calc PR B 2
O97 O -0.202(4) -0.011(3) 0.936(2) 0.11(2) Uiso 0.41(3) 1 d PDU B 2

loop_
_atom_site_aniso_label
_atom_site_aniso_U_11
_atom_site_aniso_U_22
_atom_site_aniso_U_33
_atom_site_aniso_U_23
_atom_site_aniso_U_13
_atom_site_aniso_U_12
Pt1 0.0481(8) 0.0367(7) 0.0314(6) -0.0070(5) 0.0166(6) -0.0058(6)
Pt2 0.0490(8) 0.0354(7) 0.0318(6) -0.0091(5) 0.0169(6) -0.0064(6)
Pt3 0.0511(9) 0.0432(8) 0.0372(7) -0.0107(6) 0.0161(6) -0.0037(6)
Pt4 0.0596(10) 0.0378(7) 0.0375(7) -0.0123(6) 0.0223(6) -0.0095(6)
Pt5 0.0582(10) 0.0382(7) 0.0375(7) -0.0082(6) 0.0194(6) -0.0063(6)
Pt6 0.0534(9) 0.0416(8) 0.0348(7) -0.0111(6) 0.0177(6) -0.0057(6)
Pt7 0.0511(9) 0.0460(8) 0.0346(7) -0.0088(6) 0.0170(6) -0.0047(7)
Pt8 0.0595(9) 0.0466(8) 0.0336(6) -0.0076(6) 0.0213(6) -0.0070(7)
Pt9 0.0505(9) 0.0540(9) 0.0385(7) -0.0097(6) 0.0185(6) -0.0027(7)
Pt10 0.0616(10) 0.0393(8) 0.0353(7) -0.0050(6) 0.0165(6) -0.0040(7)
Pt11 0.0580(9) 0.0454(8) 0.0376(7) -0.0074(6) 0.0209(6) -0.0118(7)
Pt12 0.0617(10) 0.0422(8) 0.0342(7) -0.0053(6) 0.0187(6) 0.0016(7)
Pt13 0.0536(9) 0.0406(8) 0.0365(7) -0.0149(6) 0.0194(6) -0.0092(6)
Pt14 0.0577(9) 0.0385(7) 0.0367(7) -0.0093(5) 0.0215(6) -0.0014(6)
Pt15 0.0543(9) 0.0505(9) 0.0423(7) -0.0161(6) 0.0229(6) -0.0140(7)
Pt16 0.0710(10) 0.0385(8) 0.0391(7) -0.0072(6) 0.0257(7) -0.0073(7)
Pt17 0.0507(9) 0.0432(8) 0.0414(7) -0.0133(6) 0.0187(6) -0.0027(6)
Pt18 0.0567(9) 0.0484(8) 0.0334(7) -0.0072(6) 0.0166(6) -0.0019(7)
Pt19 0.0558(9) 0.0425(8) 0.0375(7) -0.0113(6) 0.0237(6) -0.0099(7)
Cd1 0.0550(16) 0.0608(17) 0.0632(17) -0.0193(13) 0.0317(13) -0.0081(13)
Cd2 0.0814(19) 0.0475(15) 0.0652(17) -0.0102(13) 0.0434(15) -0.0163(14)
Cd3 0.100(2) 0.0588(17) 0.0397(13) 0.0024(12) 0.0264(14) -0.0072(16)
Cd4 0.0607(17) 0.0628(17) 0.0362(12) -0.0171(11) 0.0182(11) -0.0095(13)
Cd5 0.0628(17) 0.0478(14) 0.0447(14) -0.0180(11) 0.0253(12) -0.0038(12)
Cd6 0.0743(19) 0.0486(15) 0.0341(12) -0.0058(10) 0.0161(12) -0.0045(13)
Cd7 0.085(2) 0.0606(17) 0.0446(14) 0.0006(12) 0.0262(14) -0.0185(15)
Cd8 0.0634(18) 0.080(2) 0.075(2) 0.0012(16) 0.0408(15) -0.0100(15)
Cd9 0.0601(18) 0.0760(19) 0.0497(15) -0.0173(14) 0.0246(13) 0.0047(14)
Cd10 0.0689(19) 0.0465(14) 0.0377(13) -0.0104(11) 0.0246(13) -0.0016(13)
Br1 0.064(2) 0.063(2) 0.064(2) -0.0184(19) 0.0326(19) -0.0046(19)
Br2 0.072(3) 0.080(3) 0.073(3) -0.025(2) 0.042(2) -0.027(2)
Br3 0.118(4) 0.077(3) 0.091(3) 0.025(2) 0.060(3) -0.005(3)
Br4 0.093(3) 0.092(3) 0.0387(18) 0.0007(18) 0.0192(19) 0.003(2)
Br5 0.062(2) 0.054(2) 0.0434(18) -0.0186(16) 0.0239(17) -0.0114(18)
Br6 0.114(4) 0.066(3) 0.048(2) 0.0061(18) 0.026(2) -0.011(2)
Br7 0.095(3) 0.087(3) 0.072(3) -0.005(2) 0.044(2) -0.029(3)
Br8 0.069(3) 0.106(3) 0.077(3) -0.015(2) 0.043(2) -0.003(2)
Br9 0.073(3) 0.060(2) 0.050(2) -0.0172(17) 0.0280(18) 0.0046(19)
Br10 0.082(3) 0.056(2) 0.0341(16) -0.0080(15) 0.0169(17) -0.004(2)
Br11 0.095(4) 0.100(3) 0.083(3) -0.011(3) 0.015(3) 0.030(3)
Br12 0.081(3) 0.0419(19) 0.047(2) -0.0073(15) 0.0197(19) -0.0091(19)
Br14 0.060(3) 0.100(3) 0.075(3) -0.048(2) 0.015(2) -0.005(2)
C1 0.055(5) 0.053(5) 0.046(4) -0.007(4) 0.018(4) -0.007(4)
C2 0.057(5) 0.059(5) 0.050(4) -0.002(4) 0.021(4) -0.002(4)
C3 0.057(5) 0.055(5) 0.057(5) -0.007(4) 0.010(4) 0.003(4)
C4 0.048(5) 0.045(4) 0.048(5) -0.008(4) 0.007(4) -0.003(4)
C5 0.062(4) 0.058(6) 0.053(5) -0.001(4) 0.009(4) 0.002(4)
C6 0.053(6) 0.049(4) 0.051(5) 0.000(4) 0.009(4) -0.006(4)
C7 0.056(4) 0.055(6) 0.059(5) -0.006(4) 0.015(4) -0.007(4)
C8 0.051(5) 0.045(5) 0.049(5) -0.006(4) 0.009(4) -0.003(4)
C9 0.061(5) 0.053(5) 0.056(5) -0.001(4) 0.010(4) 0.003(4)
C10 0.053(4) 0.050(6) 0.049(5) -0.003(4) 0.010(4) 0.000(4)
C11 0.054(6) 0.046(4) 0.052(6) -0.004(4) 0.009(4) -0.004(4)
C12 0.055(4) 0.057(6) 0.053(5) -0.005(4) 0.009(4) 0.001(4)
C13 0.051(4) 0.045(5) 0.045(5) -0.003(4) 0.008(4) -0.001(4)
C14 0.064(5) 0.055(5) 0.054(5) 0.001(4) 0.011(4) 0.001(4)
C15 0.053(5) 0.051(4) 0.051(5) 0.003(4) 0.008(4) -0.007(4)
C16 0.057(4) 0.060(6) 0.059(5) -0.007(4) 0.010(4) -0.001(4)
C17 0.054(6) 0.048(4) 0.050(5) -0.005(4) 0.009(4) 0.003(4)
O1 0.044(6) 0.043(7) 0.046(6) 0.001(5) 0.009(4) -0.003(5)
O2 0.053(7) 0.052(7) 0.046(6) 0.001(5) 0.007(4) -0.002(5)
O3 0.077(7) 0.074(7) 0.080(8) 0.002(5) 0.009(5) 0.008(5)
O4 0.060(7) 0.056(6) 0.061(7) -0.005(5) 0.009(5) -0.006(4)
O5 0.069(6) 0.071(7) 0.070(7) -0.003(5) 0.006(4) 0.001(5)
O6 0.070(7) 0.059(6) 0.068(7) 0.003(5) 0.009(5) -0.001(5)
O7 0.071(7) 0.077(7) 0.075(7) 0.001(5) 0.008(4) -0.010(5)
O8 0.079(7) 0.079(7) 0.082(8) -0.007(5) 0.005(5) -0.014(5)
O9 0.088(8) 0.084(7) 0.089(8) 0.006(5) 0.009(5) 0.014(5)
O10 0.073(6) 0.079(8) 0.078(7) -0.005(5) 0.004(4) -0.005(5)
O11 0.086(8) 0.072(6) 0.086(8) 0.001(5) 0.009(5) 0.007(5)
O12 0.077(7) 0.078(7) 0.079(8) 0.000(5) 0.005(4) 0.006(5)
O13 0.054(6) 0.054(7) 0.054(6) -0.004(5) 0.006(4) 0.000(5)
O14 0.077(7) 0.075(7) 0.075(7) 0.004(5) 0.006(5) 0.006(5)
O15 0.071(7) 0.064(6) 0.068(7) -0.003(5) 0.007(5) -0.010(5)
O16 0.073(6) 0.079(8) 0.075(7) 0.000(5) 0.005(4) 0.003(5)
O17 0.063(7) 0.055(5) 0.063(7) -0.001(5) 0.010(5) 0.001(5)
P1 0.062(7) 0.049(6) 0.054(6) 0.001(5) 0.013(5) 0.001(5)
C31 0.12(4) 0.04(2) 0.07(3) -0.01(2) 0.04(3) 0.03(2)
C32 0.084(10) 0.064(9) 0.090(9) 0.022(8) 0.036(8) 0.024(8)
C33 0.083(10) 0.064(9) 0.090(9) 0.022(8) 0.036(8) 0.024(8)
C34 0.083(10) 0.064(9) 0.090(9) 0.022(8) 0.036(8) 0.024(8)
C35 0.084(10) 0.064(9) 0.090(9) 0.022(8) 0.036(8) 0.024(8)
C36 0.084(10) 0.064(9) 0.090(9) 0.022(8) 0.036(8) 0.024(8)
C37 0.084(10) 0.064(9) 0.090(9) 0.022(8) 0.036(8) 0.024(8)
C38 0.070(9) 0.050(8) 0.047(7) -0.012(6) 0.007(7) 0.015(7)
C39 0.070(9) 0.051(8) 0.047(7) -0.012(6) 0.007(7) 0.015(7)
C40 0.071(9) 0.051(8) 0.047(7) -0.012(6) 0.007(7) 0.015(7)
C41 0.070(9) 0.051(8) 0.047(7) -0.012(6) 0.007(7) 0.015(7)
C42 0.070(9) 0.051(8) 0.047(7) -0.012(6) 0.007(7) 0.015(7)
C43 0.070(9) 0.050(8) 0.047(7) -0.012(6) 0.007(7) 0.015(7)
C44 0.130(11) 0.101(11) 0.111(11) -0.020(10) -0.041(10) -0.009(10)
C45 0.130(11) 0.101(11) 0.111(11) -0.020(10) -0.041(10) -0.010(10)
C46 0.130(11) 0.101(11) 0.111(11) -0.020(10) -0.041(10) -0.010(10)
C47 0.130(11) 0.101(11) 0.111(11) -0.020(10) -0.041(10) -0.009(10)
C48 0.130(11) 0.101(11) 0.111(11) -0.020(10) -0.041(10) -0.009(10)
C49 0.130(11) 0.101(11) 0.111(11) -0.020(10) -0.041(10) -0.009(10)
P2 0.049(7) 0.067(7) 0.040(5) 0.018(5) 0.006(5) 0.003(5)
C51 0.05(2) 0.09(3) 0.04(2) 0.01(2) 0.020(18) 0.01(2)
C52 0.134(11) 0.051(8) 0.087(9) 0.011(8) -0.013(9) -0.014(9)
C53 0.134(11) 0.051(8) 0.087(9) 0.011(8) -0.013(9) -0.014(9)
C54 0.134(11) 0.051(8) 0.087(9) 0.011(8) -0.013(9) -0.014(9)
C55 0.134(11) 0.051(8) 0.087(9) 0.011(8) -0.013(9) -0.014(9)
C56 0.134(11) 0.051(8) 0.087(9) 0.011(8) -0.013(9) -0.014(9)
C57 0.134(11) 0.051(8) 0.087(9) 0.011(8) -0.013(9) -0.014(9)
C58 0.051(8) 0.077(9) 0.042(7) 0.008(6) 0.010(7) -0.001(7)
C59 0.051(8) 0.077(9) 0.042(7) 0.008(6) 0.010(7) -0.001(7)
C60 0.051(8) 0.077(9) 0.042(7) 0.008(6) 0.010(7) -0.001(7)
C61 0.052(8) 0.077(9) 0.042(7) 0.008(6) 0.010(7) -0.001(7)
C62 0.052(8) 0.077(9) 0.042(7) 0.008(6) 0.010(7) -0.001(7)
C63 0.052(8) 0.077(9) 0.042(7) 0.008(6) 0.010(7) -0.001(7)
C64 0.063(9) 0.049(8) 0.053(8) -0.003(6) 0.005(7) -0.007(7)
C65 0.063(9) 0.049(8) 0.053(8) -0.003(6) 0.005(7) -0.007(7)
C66 0.063(9) 0.049(8) 0.053(8) -0.003(6) 0.005(7) -0.007(7)
C67 0.063(9) 0.049(8) 0.053(8) -0.003(6) 0.005(7) -0.007(7)
C68 0.063(9) 0.049(8) 0.053(8) -0.003(6) 0.005(7) -0.007(7)
C69 0.063(9) 0.049(8) 0.053(8) -0.003(6) 0.005(7) -0.007(7)

loop_
_atom_type_symbol
_atom_type_description
_atom_type_scat_dispersion_real
_atom_type_scat_dispersion_imag
_atom_type_scat_source
C C 0.0033 0.0016 'International Tables Vol C Tables 4.2.6.8 and 6.1.1.4'
H H 0.0000 0.0000 'International Tables Vol C Tables 4.2.6.8 and 6.1.1.4'
O O 0.0106 0.0060 'International Tables Vol C Tables 4.2.6.8 and 6.1.1.4'
P P 0.1023 0.0942 'International Tables Vol C Tables 4.2.6.8 and 6.1.1.4'
Br Br -0.2901 2.4595 'International Tables Vol C Tables 4.2.6.8 and 6.1.1.4'
Cd Cd -0.8075 1.2024 'International Tables Vol C Tables 4.2.6.8 and 6.1.1.4'
Pt Pt -1.7033 8.3905 'International Tables Vol C Tables 4.2.6.8 and 6.1.1.4'

loop_
_geom_angle_atom_site_label_1
_geom_angle_atom_site_label_2
_geom_angle_atom_site_label_3
_geom_angle
Pt2 Pt1 Pt14 113.24(6)
Pt2 Pt1 Pt10 114.41(7)
Pt14 Pt1 Pt10 120.95(6)
Pt2 Pt1 Pt11 113.96(6)
Pt14 Pt1 Pt11 121.24(6)
Pt10 Pt1 Pt11 64.85(5)
Pt2 Pt1 Pt9 113.13(6)
Pt14 Pt1 Pt9 65.15(5)
Pt10 Pt1 Pt9 121.15(6)
Pt11 Pt1 Pt9 65.43(6)
Pt2 Pt1 Pt6 113.79(6)
Pt14 Pt1 Pt6 65.21(5)
Pt10 Pt1 Pt6 64.97(5)
Pt11 Pt1 Pt6 120.89(6)
Pt9 Pt1 Pt6 121.31(6)
Pt2 Pt1 Pt8 178.68(8)
Pt14 Pt1 Pt8 65.69(5)
Pt10 Pt1 Pt8 66.91(5)
Pt11 Pt1 Pt8 66.46(5)
Pt9 Pt1 Pt8 65.80(5)
Pt6 Pt1 Pt8 66.62(5)
Pt2 Pt1 Pt7 62.86(5)
Pt14 Pt1 Pt7 115.44(7)
Pt10 Pt1 Pt7 116.19(6)
Pt11 Pt1 Pt7 61.89(5)
Pt9 Pt1 Pt7 61.16(5)
Pt6 Pt1 Pt7 176.64(7)
Pt8 Pt1 Pt7 116.72(6)
Pt2 Pt1 Pt5 63.15(5)
Pt14 Pt1 Pt5 176.39(6)
Pt10 Pt1 Pt5 61.86(5)
Pt11 Pt1 Pt5 61.62(5)
Pt9 Pt1 Pt5 115.84(6)
Pt6 Pt1 Pt5 115.71(7)
Pt8 Pt1 Pt5 117.92(6)
Pt7 Pt1 Pt5 63.42(5)
Pt2 Pt1 Pt3 62.82(5)
Pt14 Pt1 Pt3 116.13(6)
Pt10 Pt1 Pt3 61.92(5)
Pt11 Pt1 Pt3 115.46(6)
Pt9 Pt1 Pt3 175.94(6)
Pt6 Pt1 Pt3 62.01(5)
Pt8 Pt1 Pt3 118.26(6)
Pt7 Pt1 Pt3 115.43(6)
Pt5 Pt1 Pt3 62.63(5)
Pt2 Pt1 Pt4 62.31(5)
Pt14 Pt1 Pt4 62.11(5)
Pt10 Pt1 Pt4 115.51(7)
Pt11 Pt1 Pt4 176.20(6)
Pt9 Pt1 Pt4 116.20(7)
Pt6 Pt1 Pt4 61.63(5)
Pt8 Pt1 Pt4 117.28(6)
Pt7 Pt1 Pt4 115.50(6)
Pt5 Pt1 Pt4 114.95(6)
Pt3 Pt1 Pt4 62.65(5)
Pt2 Pt1 Pt12 62.17(5)
Pt14 Pt1 Pt12 61.41(5)
Pt10 Pt1 Pt12 176.54(7)
Pt11 Pt1 Pt12 116.57(7)
Pt9 Pt1 Pt12 61.86(5)
Pt6 Pt1 Pt12 115.43(6)
Pt8 Pt1 Pt12 116.51(6)
Pt7 Pt1 Pt12 63.21(5)
Pt5 Pt1 Pt12 115.67(6)
Pt3 Pt1 Pt12 114.99(6)
Pt4 Pt1 Pt12 62.84(5)
Pt1 Pt2 Pt13 112.56(6)
Pt1 Pt2 Pt18 113.28(7)
Pt13 Pt2 Pt18 65.22(5)
Pt1 Pt2 Pt15 114.08(6)
Pt13 Pt2 Pt15 121.47(6)
Pt18 Pt2 Pt15 121.60(6)
Pt1 Pt2 Pt16 114.23(6)
Pt13 Pt2 Pt16 121.71(6)
Pt18 Pt2 Pt16 65.62(5)
Pt15 Pt2 Pt16 65.05(6)
Pt1 Pt2 Pt17 113.39(6)
Pt13 Pt2 Pt17 64.93(5)
Pt18 Pt2 Pt17 121.06(6)
Pt15 Pt2 Pt17 65.34(5)
Pt16 Pt2 Pt17 121.22(6)
Pt1 Pt2 Pt19 178.91(7)
Pt13 Pt2 Pt19 66.40(5)
Pt18 Pt2 Pt19 66.10(5)
Pt15 Pt2 Pt19 66.95(5)
Pt16 Pt2 Pt19 66.45(5)
Pt17 Pt2 Pt19 66.57(5)
Pt1 Pt2 Pt12 63.09(5)
Pt13 Pt2 Pt12 115.60(7)
Pt18 Pt2 Pt12 61.43(5)
Pt15 Pt2 Pt12 115.96(6)
Pt16 Pt2 Pt12 61.77(5)
Pt17 Pt2 Pt12 176.47(6)
Pt19 Pt2 Pt12 116.94(6)
Pt1 Pt2 Pt4 62.94(5)
Pt13 Pt2 Pt4 175.47(6)
Pt18 Pt2 Pt4 116.38(6)
Pt15 Pt2 Pt4 61.78(5)
Pt16 Pt2 Pt4 62.10(5)
Pt17 Pt2 Pt4 115.83(7)
Pt19 Pt2 Pt4 118.11(6)
Pt12 Pt2 Pt4 63.34(5)
Pt1 Pt2 Pt7 62.31(5)
Pt13 Pt2 Pt7 61.03(5)
Pt18 Pt2 Pt7 61.54(5)
Pt15 Pt2 Pt7 176.35(6)
Pt16 Pt2 Pt7 116.40(7)
Pt17 Pt2 Pt7 115.14(6)
Pt19 Pt2 Pt7 116.66(6)
Pt12 Pt2 Pt7 63.33(5)
Pt4 Pt2 Pt7 115.56(6)
Pt1 Pt2 Pt3 62.61(5)
Pt13 Pt2 Pt3 115.28(6)
Pt18 Pt2 Pt3 175.86(7)
Pt15 Pt2 Pt3 61.97(5)
Pt16 Pt2 Pt3 116.04(6)
Pt17 Pt2 Pt3 61.79(5)
Pt19 Pt2 Pt3 118.00(7)
Pt12 Pt2 Pt3 115.58(5)
Pt4 Pt2 Pt3 62.79(5)
Pt7 Pt2 Pt3 114.81(6)
Pt1 Pt2 Pt5 62.38(5)
Pt13 Pt2 Pt5 61.27(5)
Pt18 Pt2 Pt5 115.80(6)
Pt15 Pt2 Pt5 115.34(7)
Pt16 Pt2 Pt5 176.56(6)
Pt17 Pt2 Pt5 61.13(5)
Pt19 Pt2 Pt5 116.95(6)
Pt12 Pt2 Pt5 115.80(6)
Pt4 Pt2 Pt5 114.84(6)
Pt7 Pt2 Pt5 63.00(5)
Pt3 Pt2 Pt5 62.33(5)
C12 Pt3 Pt1 151.6(12)
C12 Pt3 Pt2 150.3(11)
Pt1 Pt3 Pt2 54.57(4)
C12 Pt3 Pt10 95.1(12)
Pt1 Pt3 Pt10 57.19(5)
Pt2 Pt3 Pt10 103.54(6)
C12 Pt3 Pt17 94.0(11)
Pt1 Pt3 Pt17 103.02(6)
Pt2 Pt3 Pt17 57.30(5)
Pt10 Pt3 Pt17 114.43(6)
C12 Pt3 Pt15 104.8(12)
Pt1 Pt3 Pt15 103.26(6)
Pt2 Pt3 Pt15 57.07(5)
Pt10 Pt3 Pt15 159.84(7)
Pt17 Pt3 Pt15 61.92(5)
C12 Pt3 Pt6 106.1(11)
Pt1 Pt3 Pt6 57.31(5)
Pt2 Pt3 Pt6 103.08(6)
Pt10 Pt3 Pt6 61.56(5)
Pt17 Pt3 Pt6 159.63(7)
Pt15 Pt3 Pt6 114.18(6)
C12 Pt3 Pt5 115.1(12)
Pt1 Pt3 Pt5 58.65(5)
Pt2 Pt3 Pt5 59.04(5)
Pt10 Pt3 Pt5 58.95(5)
Pt17 Pt3 Pt5 58.57(5)
Pt15 Pt3 Pt5 108.38(6)
Pt6 Pt3 Pt5 108.33(6)
C12 Pt3 Pt4 136.5(12)
Pt1 Pt3 Pt4 58.71(5)
Pt2 Pt3 Pt4 58.29(5)
Pt10 Pt3 Pt4 108.14(6)
Pt17 Pt3 Pt4 108.16(6)
Pt15 Pt3 Pt4 58.64(5)
Pt6 Pt3 Pt4 58.77(5)
Pt5 Pt3 Pt4 108.39(6)
C8 Pt4 Pt2 153.8(11)
C8 Pt4 Pt1 149.0(11)
Pt2 Pt4 Pt1 54.75(4)
C8 Pt4 Pt15 97.3(11)
Pt2 Pt4 Pt15 57.48(5)
Pt1 Pt4 Pt15 103.68(6)
C8 Pt4 Pt6 93.1(11)
Pt2 Pt4 Pt6 103.94(6)
Pt1 Pt4 Pt6 57.45(5)
Pt15 Pt4 Pt6 115.21(7)
C8 Pt4 Pt14 103.1(11)
Pt2 Pt4 Pt14 102.55(6)
Pt1 Pt4 Pt14 56.73(5)
Pt15 Pt4 Pt14 159.48(7)
Pt6 Pt4 Pt14 61.73(5)
C8 Pt4 Pt16 106.5(11)
Pt2 Pt4 Pt16 57.35(4)
Pt1 Pt4 Pt16 103.48(6)
Pt15 Pt4 Pt16 61.78(5)
Pt6 Pt4 Pt16 160.42(7)
Pt14 Pt4 Pt16 113.55(7)
C8 Pt4 Pt3 117.1(11)
Pt2 Pt4 Pt3 58.92(5)
Pt1 Pt4 Pt3 58.64(5)
Pt15 Pt4 Pt3 59.25(5)
Pt6 Pt4 Pt3 59.25(5)
Pt14 Pt4 Pt3 108.09(6)
Pt16 Pt4 Pt3 108.70(5)
C8 Pt4 Pt12 134.6(12)
Pt2 Pt4 Pt12 58.28(5)
Pt1 Pt4 Pt12 58.65(5)
Pt15 Pt4 Pt12 108.01(6)
Pt6 Pt4 Pt12 108.32(6)
Pt14 Pt4 Pt12 58.26(5)
Pt16 Pt4 Pt12 58.52(5)
Pt3 Pt4 Pt12 108.20(6)
C11 Pt5 Pt1 156.9(11)
C11 Pt5 Pt17 96.5(11)
Pt1 Pt5 Pt17 103.62(6)
C11 Pt5 Pt13 96.7(10)
Pt1 Pt5 Pt13 102.58(6)
Pt17 Pt5 Pt13 62.03(5)
C11 Pt5 Pt11 103.3(11)
Pt1 Pt5 Pt11 57.37(5)
Pt17 Pt5 Pt11 160.11(7)
Pt13 Pt5 Pt11 113.25(7)
C11 Pt5 Pt2 148.6(11)
Pt1 Pt5 Pt2 54.47(4)
Pt17 Pt5 Pt2 57.40(5)
Pt13 Pt5 Pt2 57.12(4)
Pt11 Pt5 Pt2 103.21(6)
C11 Pt5 Pt10 103.9(10)
Pt1 Pt5 Pt10 57.25(5)
Pt17 Pt5 Pt10 115.21(6)
Pt13 Pt5 Pt10 159.38(7)
Pt11 Pt5 Pt10 61.63(5)
Pt2 Pt5 Pt10 103.32(6)
C11 Pt5 Pt3 126.3(11)
Pt1 Pt5 Pt3 58.72(5)
Pt17 Pt5 Pt3 59.28(5)
Pt13 Pt5 Pt3 108.54(6)
Pt11 Pt5 Pt3 108.50(6)
Pt2 Pt5 Pt3 58.64(5)
Pt10 Pt5 Pt3 59.08(5)
C11 Pt5 Pt7 125.8(11)
Pt1 Pt5 Pt7 58.05(5)
Pt17 Pt5 Pt7 107.87(6)
Pt13 Pt5 Pt7 58.04(5)
Pt11 Pt5 Pt7 58.66(5)
Pt2 Pt5 Pt7 58.17(5)
Pt10 Pt5 Pt7 107.70(6)
Pt3 Pt5 Pt7 107.77(6)
C13 Pt6 Pt1 164.2(10)
C13 Pt6 Cd6 86.4(10)
Pt1 Pt6 Cd6 105.62(8)
C13 Pt6 Pt4 106.6(10)
Pt1 Pt6 Pt4 60.92(5)
Cd6 Pt6 Pt4 166.48(8)
C13 Pt6 Cd10 84.9(10)
Pt1 Pt6 Cd10 107.60(8)
Cd6 Pt6 Cd10 76.80(8)
Pt4 Pt6 Cd10 107.49(8)
C13 Pt6 Pt3 105.6(10)
Pt1 Pt6 Pt3 60.68(5)
Cd6 Pt6 Pt3 111.56(8)
Pt4 Pt6 Pt3 61.98(5)
Cd10 Pt6 Pt3 166.61(8)
C13 Pt6 Pt14 127.3(11)
Pt1 Pt6 Pt14 56.93(5)
Cd6 Pt6 Pt14 115.91(8)
Pt4 Pt6 Pt14 59.24(5)
Cd10 Pt6 Pt14 58.34(7)
Pt3 Pt6 Pt14 108.27(6)
C13 Pt6 Pt10 124.6(11)
Pt1 Pt6 Pt10 57.36(5)
Cd6 Pt6 Pt10 59.38(6)
Pt4 Pt6 Pt10 108.72(5)
Cd10 Pt6 Pt10 121.81(8)
Pt3 Pt6 Pt10 59.08(5)
Pt14 Pt6 Pt10 107.40(6)
C13 Pt6 Pt8 139.0(10)
Pt1 Pt6 Pt8 56.82(4)
Cd6 Pt6 Pt8 60.91(7)
Pt4 Pt6 Pt8 108.66(6)
Cd10 Pt6 Pt8 65.06(7)
Pt3 Pt6 Pt8 109.03(6)
Pt14 Pt6 Pt8 59.66(5)
Pt10 Pt6 Pt8 60.98(5)
C10 Pt7 Pt1 151.7(11)
C10 Pt7 Pt13 103.3(11)
Pt1 Pt7 Pt13 103.49(6)
C10 Pt7 Pt9 95.9(11)
Pt1 Pt7 Pt9 57.94(5)
Pt13 Pt7 Pt9 160.71(7)
C10 Pt7 Pt2 152.2(11)
Pt1 Pt7 Pt2 54.83(4)
Pt13 Pt7 Pt2 57.57(5)
Pt9 Pt7 Pt2 103.82(6)
C10 Pt7 Pt18 96.9(11)
Pt1 Pt7 Pt18 103.57(6)
Pt13 Pt7 Pt18 62.40(5)
Pt9 Pt7 Pt18 113.90(6)
Pt2 Pt7 Pt18 57.36(5)
C10 Pt7 Pt11 102.7(11)
Pt1 Pt7 Pt11 57.49(5)
Pt13 Pt7 Pt11 113.78(7)
Pt9 Pt7 Pt11 62.64(5)
Pt2 Pt7 Pt11 103.64(6)
Pt18 Pt7 Pt11 160.34(7)
C10 Pt7 Pt12 120.0(12)
Pt1 Pt7 Pt12 58.78(5)
Pt13 Pt7 Pt12 108.17(6)
Pt9 Pt7 Pt12 59.29(5)
Pt2 Pt7 Pt12 58.10(5)
Pt18 Pt7 Pt12 58.30(5)
Pt11 Pt7 Pt12 109.00(5)
C10 Pt7 Pt5 132.0(12)
Pt1 Pt7 Pt5 58.53(5)
Pt13 Pt7 Pt5 58.72(5)
Pt9 Pt7 Pt5 108.92(6)
Pt2 Pt7 Pt5 58.83(5)
Pt18 Pt7 Pt5 108.68(6)
Pt11 Pt7 Pt5 58.55(5)
Pt12 Pt7 Pt5 108.03(6)
C2 Pt8 Pt1 177.0(13)
C2 Pt8 Pt14 124.4(12)
Pt1 Pt8 Pt14 56.55(4)
C2 Pt8 Cd6 75.2(12)
Pt1 Pt8 Cd6 101.79(8)
Pt14 Pt8 Cd6 111.11(8)
C2 Pt8 Pt9 126.1(12)
Pt1 Pt8 Pt9 56.90(5)
Pt14 Pt8 Pt9 59.17(5)
Cd6 Pt8 Pt9 158.69(8)
C2 Pt8 Pt11 124.2(12)
Pt1 Pt8 Pt11 56.48(4)
Pt14 Pt8 Pt11 105.33(5)
Cd6 Pt8 Pt11 111.01(8)
Pt9 Pt8 Pt11 59.20(5)
C2 Pt8 Pt6 121.1(12)
Pt1 Pt8 Pt6 56.55(5)
Pt14 Pt8 Pt6 58.88(5)
Cd6 Pt8 Pt6 56.44(7)
Pt9 Pt8 Pt6 105.58(5)
Pt11 Pt8 Pt6 104.53(5)
C2 Pt8 Pt10 121.2(12)
Pt1 Pt8 Pt10 56.26(5)
Pt14 Pt8 Pt10 104.66(6)
Cd6 Pt8 Pt10 57.02(6)
Pt9 Pt8 Pt10 105.04(5)
Pt11 Pt8 Pt10 58.17(5)
Pt6 Pt8 Pt10 58.26(5)
C2 Pt8 Cd8 81.4(12)
Pt1 Pt8 Cd8 100.96(7)
Pt14 Pt8 Cd8 111.76(8)
Cd6 Pt8 Cd8 137.13(10)
Pt9 Pt8 Cd8 56.16(7)
Pt11 Pt8 Cd8 56.08(7)
Pt6 Pt8 Cd8 157.49(7)
Pt10 Pt8 Cd8 110.42(8)
C2 Pt8 Cd7 79.1(12)
Pt1 Pt8 Cd7 99.86(7)
Pt14 Pt8 Cd7 156.39(7)
Cd6 Pt8 Cd7 69.93(9)
Pt9 Pt8 Cd7 110.91(8)
Pt11 Pt8 Cd7 55.34(6)
Pt6 Pt8 Cd7 109.40(8)
Pt10 Pt8 Cd7 54.99(7)
Cd8 Pt8 Cd7 70.70(10)
C2 Pt8 Cd10 79.5(12)
Pt1 Pt8 Cd10 99.67(7)
Pt14 Pt8 Cd10 54.92(6)
Cd6 Pt8 Cd10 70.44(8)
Pt9 Pt8 Cd10 110.44(7)
Pt11 Pt8 Cd10 156.14(7)
Pt6 Pt8 Cd10 55.29(6)
Pt10 Pt8 Cd10 110.22(8)
Cd8 Pt8 Cd10 139.31(10)
Cd7 Pt8 Cd10 138.51(9)
C2 Pt8 Cd9 82.5(12)
Pt1 Pt8 Cd9 100.01(7)
Pt14 Pt8 Cd9 55.79(7)
Cd6 Pt8 Cd9 138.47(9)
Pt9 Pt8 Cd9 54.84(6)
Pt11 Pt8 Cd9 110.52(8)
Pt6 Pt8 Cd9 111.28(8)
Pt10 Pt8 Cd9 156.26(7)
Cd8 Pt8 Cd9 70.78(9)
Cd7 Pt8 Cd9 139.23(10)
Cd10 Pt8 Cd9 71.34(8)
C16 Pt9 Pt1 159.6(12)
C16 Pt9 Pt7 100.2(12)
Pt1 Pt9 Pt7 60.91(5)
C16 Pt9 Cd9 88.6(12)
Pt1 Pt9 Cd9 109.15(8)
Pt7 Pt9 Cd9 168.28(9)
C16 Pt9 Cd8 86.0(13)
Pt1 Pt9 Cd8 106.84(9)
Pt7 Pt9 Cd8 109.29(9)
Cd9 Pt9 Cd8 78.82(10)
C16 Pt9 Pt12 104.8(13)
Pt1 Pt9 Pt12 60.93(5)
Pt7 Pt9 Pt12 62.81(5)
Cd9 Pt9 Pt12 107.61(8)
Cd8 Pt9 Pt12 167.30(10)
C16 Pt9 Pt14 130.6(13)
Pt1 Pt9 Pt14 57.02(5)
Pt7 Pt9 Pt14 108.56(6)
Cd9 Pt9 Pt14 59.72(7)
Cd8 Pt9 Pt14 119.14(9)
Pt12 Pt9 Pt14 58.58(5)
C16 Pt9 Pt11 122.0(13)
Pt1 Pt9 Pt11 57.19(5)
Pt7 Pt9 Pt11 59.14(5)
Cd9 Pt9 Pt11 122.28(8)
Cd8 Pt9 Pt11 58.80(8)
Pt12 Pt9 Pt11 109.03(6)
Pt14 Pt9 Pt11 107.30(6)
C16 Pt9 Pt8 142.5(12)
Pt1 Pt9 Pt8 57.30(5)
Pt7 Pt9 Pt8 109.46(6)
Cd9 Pt9 Pt8 65.98(8)
Cd8 Pt9 Pt8 63.19(8)
Pt12 Pt9 Pt8 108.80(6)
Pt14 Pt9 Pt8 60.11(5)
Pt11 Pt9 Pt8 60.79(5)
C14 Pt10 Pt1 164.7(12)
C14 Pt10 Cd7 83.7(12)
Pt1 Pt10 Cd7 107.75(9)
C14 Pt10 Cd6 87.4(12)
Pt1 Pt10 Cd6 105.08(8)
Cd7 Pt10 Cd6 75.59(9)
C14 Pt10 Pt5 106.2(11)
Pt1 Pt10 Pt5 60.89(5)
Cd7 Pt10 Pt5 109.21(8)
Cd6 Pt10 Pt5 165.85(8)
C14 Pt10 Pt3 106.6(12)
Pt1 Pt10 Pt3 60.89(5)
Cd7 Pt10 Pt3 167.67(9)
Cd6 Pt10 Pt3 110.94(8)
Pt5 Pt10 Pt3 61.97(5)
C14 Pt10 Pt11 125.0(13)
Pt1 Pt10 Pt11 57.58(5)
Cd7 Pt10 Pt11 59.12(7)
Cd6 Pt10 Pt11 116.46(8)
Pt5 Pt10 Pt11 59.02(5)
Pt3 Pt10 Pt11 108.72(6)
C14 Pt10 Pt6 125.7(12)
Pt1 Pt10 Pt6 57.67(5)
Cd7 Pt10 Pt6 120.21(8)
Cd6 Pt10 Pt6 58.40(6)
Pt5 Pt10 Pt6 108.97(6)
Pt3 Pt10 Pt6 59.36(4)
Pt11 Pt10 Pt6 108.43(6)
C14 Pt10 Pt8 138.5(12)
Pt1 Pt10 Pt8 56.83(5)
Cd7 Pt10 Pt8 64.27(8)
Cd6 Pt10 Pt8 60.52(7)
Pt5 Pt10 Pt8 108.82(6)
Pt3 Pt10 Pt8 109.07(6)
Pt11 Pt10 Pt8 60.61(5)
Pt6 Pt10 Pt8 60.76(5)
C15 Pt11 Pt1 162.0(11)
C15 Pt11 Cd7 86.1(11)
Pt1 Pt11 Cd7 107.50(8)
C15 Pt11 Cd8 87.2(12)
Pt1 Pt11 Cd8 106.81(9)
Cd7 Pt11 Cd8 77.71(10)
C15 Pt11 Pt5 103.9(12)
Pt1 Pt11 Pt5 61.01(5)
Cd7 Pt11 Pt5 109.25(9)
Cd8 Pt11 Pt5 167.05(9)
C15 Pt11 Pt7 104.8(11)
Pt1 Pt11 Pt7 60.62(5)
Cd7 Pt11 Pt7 167.57(9)
Cd8 Pt11 Pt7 108.32(9)
Pt5 Pt11 Pt7 62.79(5)
C15 Pt11 Pt10 125.3(12)
Pt1 Pt11 Pt10 57.58(5)
Cd7 Pt11 Pt10 58.83(8)
Cd8 Pt11 Pt10 119.43(9)
Pt5 Pt11 Pt10 59.35(5)
Pt7 Pt11 Pt10 109.15(6)
C15 Pt11 Pt9 126.2(12)
Pt1 Pt11 Pt9 57.38(5)
Cd7 Pt11 Pt9 120.05(8)
Cd8 Pt11 Pt9 58.58(8)
Pt5 Pt11 Pt9 108.78(6)
Pt7 Pt11 Pt9 58.22(5)
Pt10 Pt11 Pt9 108.07(6)
C15 Pt11 Pt8 140.9(11)
Pt1 Pt11 Pt8 57.06(4)
Cd7 Pt11 Pt8 64.41(7)
Cd8 Pt11 Pt8 62.81(8)
Pt5 Pt11 Pt8 109.60(6)
Pt7 Pt11 Pt8 108.06(6)
Pt10 Pt11 Pt8 61.22(5)
Pt9 Pt11 Pt8 60.01(5)
C9 Pt12 Pt2 150.7(12)
C9 Pt12 Pt18 101.4(11)
Pt2 Pt12 Pt18 57.65(5)
C9 Pt12 Pt14 98.7(11)
Pt2 Pt12 Pt14 103.31(6)
Pt18 Pt12 Pt14 159.85(7)
C9 Pt12 Pt1 153.6(11)
Pt2 Pt12 Pt1 54.74(4)
Pt18 Pt12 Pt1 103.28(6)
Pt14 Pt12 Pt1 56.98(5)
C9 Pt12 Pt16 95.6(12)
Pt2 Pt12 Pt16 57.56(5)
Pt18 Pt12 Pt16 62.68(5)
Pt14 Pt12 Pt16 114.85(7)
Pt1 Pt12 Pt16 103.76(6)
C9 Pt12 Pt9 104.2(12)
Pt2 Pt12 Pt9 103.11(6)
Pt18 Pt12 Pt9 112.98(6)
Pt14 Pt12 Pt9 61.82(5)
Pt1 Pt12 Pt9 57.21(5)
Pt16 Pt12 Pt9 160.11(7)
C9 Pt12 Pt4 120.8(12)
Pt2 Pt12 Pt4 58.39(5)
Pt18 Pt12 Pt4 108.88(6)
Pt14 Pt12 Pt4 59.14(5)
Pt1 Pt12 Pt4 58.51(5)
Pt16 Pt12 Pt4 59.03(5)
Pt9 Pt12 Pt4 108.49(6)
C9 Pt12 Pt7 131.6(12)
Pt2 Pt12 Pt7 58.57(5)
Pt18 Pt12 Pt7 58.69(5)
Pt14 Pt12 Pt7 107.26(6)
Pt1 Pt12 Pt7 58.01(5)
Pt16 Pt12 Pt7 108.73(6)
Pt9 Pt12 Pt7 57.91(5)
Pt4 Pt12 Pt7 107.61(6)
C4 Pt13 Pt2 158.4(10)
C4 Pt13 Cd5 87.5(11)
Pt2 Pt13 Cd5 106.30(8)
C4 Pt13 Cd4 89.0(11)
Pt2 Pt13 Cd4 109.82(8)
Cd5 Pt13 Cd4 77.47(9)
C4 Pt13 Pt7 104.0(11)
Pt2 Pt13 Pt7 61.40(5)
Cd5 Pt13 Pt7 167.66(8)
Cd4 Pt13 Pt7 106.84(8)
C4 Pt13 Pt5 98.2(11)
Pt2 Pt13 Pt5 61.61(5)
Cd5 Pt13 Pt5 111.17(8)
Cd4 Pt13 Pt5 168.81(8)
Pt7 Pt13 Pt5 63.23(5)
C4 Pt13 Pt17 120.4(11)
Pt2 Pt13 Pt17 57.74(5)
Cd5 Pt13 Pt17 59.67(7)
Cd4 Pt13 Pt17 124.07(8)
Pt7 Pt13 Pt17 109.55(6)
Pt5 Pt13 Pt17 58.98(5)
C4 Pt13 Pt18 131.2(11)
Pt2 Pt13 Pt18 57.41(5)
Cd5 Pt13 Pt18 116.40(8)
Cd4 Pt13 Pt18 59.30(7)
Pt7 Pt13 Pt18 59.16(5)
Pt5 Pt13 Pt18 109.67(5)
Pt17 Pt13 Pt18 108.26(6)
C4 Pt13 Pt19 143.2(11)
Pt2 Pt13 Pt19 57.41(4)
Cd5 Pt13 Pt19 60.83(7)
Cd4 Pt13 Pt19 67.44(7)
Pt7 Pt13 Pt19 109.58(6)
Pt5 Pt13 Pt19 109.86(6)
Pt17 Pt13 Pt19 61.11(5)
Pt18 Pt13 Pt19 60.49(5)
C17 Pt14 Pt1 161.4(11)
C17 Pt14 Cd10 86.1(11)
Pt1 Pt14 Cd10 109.54(8)
C17 Pt14 Pt12 101.6(11)
Pt1 Pt14 Pt12 61.61(5)
Cd10 Pt14 Pt12 169.26(9)
C17 Pt14 Pt4 105.1(11)
Pt1 Pt14 Pt4 61.16(5)
Cd10 Pt14 Pt4 108.40(8)
Pt12 Pt14 Pt4 62.60(5)
C17 Pt14 Cd9 83.0(12)
Pt1 Pt14 Cd9 108.76(8)
Cd10 Pt14 Cd9 80.70(9)
Pt12 Pt14 Cd9 107.43(8)
Pt4 Pt14 Cd9 167.92(8)
C17 Pt14 Pt9 122.6(12)
Pt1 Pt14 Pt9 57.83(5)
Cd10 Pt14 Pt9 122.29(8)
Pt12 Pt14 Pt9 59.61(5)
Pt4 Pt14 Pt9 109.46(5)
Cd9 Pt14 Pt9 58.46(7)
C17 Pt14 Pt6 128.2(12)
Pt1 Pt14 Pt6 57.86(5)
Cd10 Pt14 Pt6 59.65(7)
Pt12 Pt14 Pt6 109.62(6)
Pt4 Pt14 Pt6 59.03(5)
Cd9 Pt14 Pt6 122.91(8)
Pt9 Pt14 Pt6 108.80(6)
C17 Pt14 Pt8 140.5(11)
Pt1 Pt14 Pt8 57.76(4)
Cd10 Pt14 Pt8 66.23(7)
Pt12 Pt14 Pt8 110.15(6)
Pt4 Pt14 Pt8 109.97(6)
Cd9 Pt14 Pt8 65.76(8)
Pt9 Pt14 Pt8 60.72(5)
Pt6 Pt14 Pt8 61.46(5)
C7 Pt15 Pt2 165.1(11)
C7 Pt15 Cd1 86.6(12)
Pt2 Pt15 Cd1 106.09(8)
C7 Pt15 Cd2 84.3(12)
Pt2 Pt15 Cd2 106.12(9)
Cd1 Pt15 Cd2 76.08(9)
C7 Pt15 Pt4 106.0(12)
Pt2 Pt15 Pt4 60.74(5)
Cd1 Pt15 Pt4 166.23(9)
Cd2 Pt15 Pt4 110.30(9)
C7 Pt15 Pt3 107.9(12)
Pt2 Pt15 Pt3 60.96(5)
Cd1 Pt15 Pt3 109.06(9)
Cd2 Pt15 Pt3 166.78(10)
Pt4 Pt15 Pt3 62.11(5)
C7 Pt15 Pt16 123.5(12)
Pt2 Pt15 Pt16 57.49(5)
Cd1 Pt15 Pt16 118.61(8)
Cd2 Pt15 Pt16 58.62(8)
Pt4 Pt15 Pt16 59.34(5)
Pt3 Pt15 Pt16 109.04(6)
C7 Pt15 Pt17 127.4(12)
Pt2 Pt15 Pt17 57.47(5)
Cd1 Pt15 Pt17 58.18(7)
Cd2 Pt15 Pt17 117.91(8)
Pt4 Pt15 Pt17 108.57(6)
Pt3 Pt15 Pt17 58.98(5)
Pt16 Pt15 Pt17 108.06(6)
C7 Pt15 Pt19 137.7(11)
Pt2 Pt15 Pt19 57.07(4)
Cd1 Pt15 Pt19 62.36(7)
Cd2 Pt15 Pt19 61.86(7)
Pt4 Pt15 Pt19 109.08(6)
Pt3 Pt15 Pt19 109.04(6)
Pt16 Pt15 Pt19 60.59(5)
Pt17 Pt15 Pt19 60.62(5)
C6 Pt16 Pt2 165.1(11)
C6 Pt16 Cd2 84.3(11)
Pt2 Pt16 Cd2 106.49(8)
C6 Pt16 Pt12 107.9(11)
Pt2 Pt16 Pt12 60.67(5)
Cd2 Pt16 Pt12 166.94(9)
C6 Pt16 Cd3 86.6(11)
Pt2 Pt16 Cd3 105.74(8)
Cd2 Pt16 Cd3 76.38(10)
Pt12 Pt16 Cd3 108.31(9)
C6 Pt16 Pt4 106.4(11)
Pt2 Pt16 Pt4 60.55(5)
Cd2 Pt16 Pt4 110.31(9)
Pt12 Pt16 Pt4 62.45(5)
Cd3 Pt16 Pt4 165.68(9)
C6 Pt16 Pt15 124.0(11)
Pt2 Pt16 Pt15 57.46(5)
Cd2 Pt16 Pt15 59.10(8)
Pt12 Pt16 Pt15 108.83(6)
Cd3 Pt16 Pt15 118.93(9)
Pt4 Pt16 Pt15 58.88(5)
C6 Pt16 Pt18 127.2(11)
Pt2 Pt16 Pt18 57.13(5)
Cd2 Pt16 Pt18 118.14(8)
Pt12 Pt16 Pt18 58.40(5)
Cd3 Pt16 Pt18 58.00(7)
Pt4 Pt16 Pt18 108.21(6)
Pt15 Pt16 Pt18 107.86(6)
C6 Pt16 Pt19 137.6(11)
Pt2 Pt16 Pt19 57.31(4)
Cd2 Pt16 Pt19 62.26(7)
Pt12 Pt16 Pt19 108.58(6)
Cd3 Pt16 Pt19 61.81(7)
Pt4 Pt16 Pt19 109.26(6)
Pt15 Pt16 Pt19 61.26(5)
Pt18 Pt16 Pt19 60.24(5)
C3 Pt17 Pt2 163.6(11)
C3 Pt17 Cd1 88.0(12)
Pt2 Pt17 Cd1 106.45(8)
C3 Pt17 Pt5 103.5(12)
Pt2 Pt17 Pt5 61.47(5)
Cd1 Pt17 Pt5 167.38(9)
C3 Pt17 Cd5 86.0(11)
Pt2 Pt17 Cd5 104.67(8)
Cd1 Pt17 Cd5 75.73(9)
Pt5 Pt17 Cd5 109.79(8)
C3 Pt17 Pt3 107.5(11)
Pt2 Pt17 Pt3 60.91(5)
Cd1 Pt17 Pt3 109.77(8)
Pt5 Pt17 Pt3 62.15(5)
Cd5 Pt17 Pt3 165.32(9)
C3 Pt17 Pt13 122.4(12)
Pt2 Pt17 Pt13 57.33(5)
Cd1 Pt17 Pt13 119.06(9)
Pt5 Pt17 Pt13 58.99(5)
Cd5 Pt17 Pt13 58.08(7)
Pt3 Pt17 Pt13 108.40(6)
C3 Pt17 Pt15 129.0(12)
Pt2 Pt17 Pt15 57.19(5)
Cd1 Pt17 Pt15 58.88(7)
Pt5 Pt17 Pt15 108.98(6)
Cd5 Pt17 Pt15 116.97(8)
Pt3 Pt17 Pt15 59.10(4)
Pt13 Pt17 Pt15 107.94(6)
C3 Pt17 Pt19 138.8(11)
Pt2 Pt17 Pt19 57.12(5)
Cd1 Pt17 Pt19 62.73(8)
Pt5 Pt17 Pt19 109.47(6)
Cd5 Pt17 Pt19 60.16(7)
Pt3 Pt17 Pt19 109.44(6)
Pt13 Pt17 Pt19 60.64(5)
Pt15 Pt17 Pt19 60.98(5)
C5 Pt18 Pt2 162.7(12)
C5 Pt18 Cd3 86.4(12)
Pt2 Pt18 Cd3 106.89(9)
C5 Pt18 Pt12 104.6(11)
Pt2 Pt18 Pt12 60.91(5)
Cd3 Pt18 Pt12 109.83(8)
C5 Pt18 Pt7 104.9(12)
Pt2 Pt18 Pt7 61.10(5)
Cd3 Pt18 Pt7 167.70(9)
Pt12 Pt18 Pt7 63.01(5)
C5 Pt18 Cd4 83.8(12)
Pt2 Pt18 Cd4 108.91(8)
Cd3 Pt18 Cd4 80.31(9)
Pt12 Pt18 Cd4 166.93(9)
Pt7 Pt18 Cd4 105.46(8)
C5 Pt18 Pt13 126.1(12)
Pt2 Pt18 Pt13 57.37(5)
Cd3 Pt18 Pt13 118.82(9)
Pt12 Pt18 Pt13 108.76(6)
Pt7 Pt18 Pt13 58.44(5)
Cd4 Pt18 Pt13 58.31(7)
C5 Pt18 Pt16 125.6(12)
Pt2 Pt18 Pt16 57.25(5)
Cd3 Pt18 Pt16 59.26(7)
Pt12 Pt18 Pt16 58.93(5)
Pt7 Pt18 Pt16 109.17(6)
Cd4 Pt18 Pt16 124.26(8)
Pt13 Pt18 Pt16 107.86(6)
C5 Pt18 Pt19 139.8(12)
Pt2 Pt18 Pt19 57.54(5)
Cd3 Pt18 Pt19 62.42(8)
Pt12 Pt18 Pt19 109.45(6)
Pt7 Pt18 Pt19 109.30(6)
Cd4 Pt18 Pt19 67.23(7)
Pt13 Pt18 Pt19 60.87(5)
Pt16 Pt18 Pt19 60.77(5)
C1 Pt19 Pt2 178.2(12)
C1 Pt19 Cd5 76.7(12)
Pt2 Pt19 Cd5 101.69(7)
C1 Pt19 Pt18 124.8(12)
Pt2 Pt19 Pt18 56.36(5)
Cd5 Pt19 Pt18 110.63(8)
C1 Pt19 Pt13 122.9(11)
Pt2 Pt19 Pt13 56.19(4)
Cd5 Pt19 Pt13 56.36(6)
Pt18 Pt19 Pt13 58.64(5)
C1 Pt19 Pt16 125.4(12)
Pt2 Pt19 Pt16 56.25(4)
Cd5 Pt19 Pt16 157.93(7)
Pt18 Pt19 Pt16 59.00(5)
Pt13 Pt19 Pt16 104.76(5)
C1 Pt19 Cd3 80.9(12)
Pt2 Pt19 Cd3 100.79(8)
Cd5 Pt19 Cd3 136.84(9)
Pt18 Pt19 Cd3 55.97(7)
Pt13 Pt19 Cd3 110.82(9)
Pt16 Pt19 Cd3 56.63(7)
C1 Pt19 Pt17 122.0(12)
Pt2 Pt19 Pt17 56.30(5)
Cd5 Pt19 Pt17 57.25(6)
Pt18 Pt19 Pt17 104.57(5)
Pt13 Pt19 Pt17 58.25(5)
Pt16 Pt19 Pt17 104.40(5)
Cd3 Pt19 Pt17 157.09(8)
C1 Pt19 Cd2 80.3(11)
Pt2 Pt19 Cd2 100.60(7)
Cd5 Pt19 Cd2 138.19(10)
Pt18 Pt19 Cd2 111.18(8)
Pt13 Pt19 Cd2 156.79(7)
Pt16 Pt19 Cd2 55.96(7)
Cd3 Pt19 Cd2 71.23(10)
Pt17 Pt19 Cd2 110.55(8)
C1 Pt19 Pt15 123.9(12)
Pt2 Pt19 Pt15 55.98(5)
Cd5 Pt19 Pt15 111.89(8)
Pt18 Pt19 Pt15 104.47(5)
Pt13 Pt19 Pt15 104.08(5)
Pt16 Pt19 Pt15 58.15(5)
Cd3 Pt19 Pt15 111.25(8)
Pt17 Pt19 Pt15 58.40(5)
Cd2 Pt19 Pt15 56.07(7)
C1 Pt19 Cd1 78.9(12)
Pt2 Pt19 Cd1 99.93(7)
Cd5 Pt19 Cd1 71.09(9)
Pt18 Pt19 Cd1 156.29(7)
Pt13 Pt19 Cd1 110.04(8)
Pt16 Pt19 Cd1 110.21(7)
Cd3 Pt19 Cd1 139.09(10)
Pt17 Pt19 Cd1 55.37(7)
Cd2 Pt19 Cd1 70.52(9)
Pt15 Pt19 Cd1 55.72(6)
C1 Pt19 Cd4 82.2(12)
Pt2 Pt19 Cd4 97.95(7)
Cd5 Pt19 Cd4 69.28(8)
Pt18 Pt19 Cd4 54.27(6)
Pt13 Pt19 Cd4 53.57(6)
Pt16 Pt19 Cd4 110.45(8)
Cd3 Pt19 Cd4 71.46(9)
Pt17 Pt19 Cd4 108.57(7)
Cd2 Pt19 Cd4 140.72(10)
Pt15 Pt19 Cd4 153.92(7)
Cd1 Pt19 Cd4 138.99(9)
O21 Cd1 Br2 94.4(9)
O21 Cd1 Br1 92.4(10)
Br2 Cd1 Br1 99.70(14)
O21 Cd1 Pt17 106.0(9)
Br2 Cd1 Pt17 154.03(16)
Br1 Cd1 Pt17 95.48(12)
O21 Cd1 Pt15 107.2(10)
Br2 Cd1 Pt15 96.01(13)
Br1 Cd1 Pt15 153.79(15)
Pt17 Cd1 Pt15 62.94(7)
O21 Cd1 Pt19 166.1(9)
Br2 Cd1 Pt19 95.54(15)
Br1 Cd1 Pt19 95.60(13)
Pt17 Cd1 Pt19 61.91(7)
Pt15 Cd1 Pt19 61.93(7)
O21 Cd1 Cd5 126.5(10)
Br2 Cd1 Cd5 125.41(14)
Br1 Cd1 Cd5 51.07(10)
Pt17 Cd1 Cd5 52.71(7)
Pt15 Cd1 Cd5 102.73(10)
Pt19 Cd1 Cd5 53.23(7)
O21 Cd1 Cd2 127.4(10)
Br2 Cd1 Cd2 51.01(12)
Br1 Cd1 Cd2 127.23(14)
Pt17 Cd1 Cd2 103.12(10)
Pt15 Cd1 Cd2 52.06(7)
Pt19 Cd1 Cd2 54.50(8)
Cd5 Cd1 Cd2 106.04(11)
O22 Cd2 Br2 86.3(10)
O22 Cd2 Br3 95.1(10)
Br2 Cd2 Br3 99.80(17)
O22 Cd2 Pt16 113.0(10)
Br2 Cd2 Pt16 153.56(15)
Br3 Cd2 Pt16 96.35(15)
O22 Cd2 Pt15 106.9(9)
Br2 Cd2 Pt15 95.72(14)
Br3 Cd2 Pt15 153.76(17)
Pt16 Cd2 Pt15 62.28(7)
O22 Cd2 Pt19 168.9(9)
Br2 Cd2 Pt19 95.85(13)
Br3 Cd2 Pt19 95.21(15)
Pt16 Cd2 Pt19 61.78(7)
Pt15 Cd2 Pt19 62.07(7)
O22 Cd2 Cd1 120.4(10)
Br2 Cd2 Cd1 50.89(12)
Br3 Cd2 Cd1 127.21(15)
Pt16 Cd2 Cd1 102.71(10)
Pt15 Cd2 Cd1 51.86(7)
Pt19 Cd2 Cd1 54.98(7)
O22 Cd2 Cd3 131.7(10)
Br2 Cd2 Cd3 127.61(14)
Br3 Cd2 Cd3 51.06(13)
Pt16 Cd2 Cd3 52.17(8)
Pt15 Cd2 Cd3 102.81(10)
Pt19 Cd2 Cd3 54.30(8)
Cd1 Cd2 Cd3 107.94(10)
O23 Cd3 Br4 85.3(10)
O23 Cd3 Br3 93.7(10)
Br4 Cd3 Br3 100.08(17)
O23 Cd3 Pt18 109.4(10)
Br4 Cd3 Pt18 95.20(14)
Br3 Cd3 Pt18 153.26(18)
O23 Cd3 Pt16 116.0(10)
Br4 Cd3 Pt16 152.78(15)
Br3 Cd3 Pt16 95.50(15)
Pt18 Cd3 Pt16 62.74(7)
O23 Cd3 Pt19 171.0(10)
Br4 Cd3 Pt19 94.71(14)
Br3 Cd3 Pt19 95.16(15)
Pt18 Cd3 Pt19 61.61(7)
Pt16 Cd3 Pt19 61.57(7)
O23 Cd3 Cd2 131.9(10)
Br4 Cd3 Cd2 126.94(16)
Br3 Cd3 Cd2 50.80(13)
Pt18 Cd3 Cd2 102.57(10)
Pt16 Cd3 Cd2 51.46(8)
Pt19 Cd3 Cd2 54.48(8)
Br14 Cd4 Pt13 106.81(15)
Br14 Cd4 Br4 102.94(18)
Pt13 Cd4 Br4 146.29(14)
Br14 Cd4 Br5 99.16(14)
Pt13 Cd4 Br5 95.81(12)
Br4 Cd4 Br5 94.76(14)
Br14 Cd4 Pt18 108.84(13)
Pt13 Cd4 Pt18 62.39(6)
Br4 Cd4 Pt18 93.27(13)
Br5 Cd4 Pt18 148.26(14)
Br14 Cd4 Pt19 163.57(13)
Pt13 Cd4 Pt19 58.99(6)
Br4 Cd4 Pt19 88.95(13)
Br5 Cd4 Pt19 90.99(11)
Pt18 Cd4 Pt19 58.50(6)
Br14 Cd4 Cd5 128.07(16)
Pt13 Cd4 Cd5 51.15(7)
Br4 Cd4 Cd5 118.14(14)
Br5 Cd4 Cd5 50.00(10)
Pt18 Cd4 Cd5 99.54(9)
Pt19 Cd4 Cd5 51.50(7)
O20 Cd5 Br5 94.1(10)
O20 Cd5 Br1 94.6(10)
Br5 Cd5 Br1 101.40(14)
O20 Cd5 Pt13 99.6(10)
Br5 Cd5 Pt13 97.98(12)
Br1 Cd5 Pt13 154.99(13)
O20 Cd5 Pt17 100.2(10)
Br5 Cd5 Pt17 157.14(14)
Br1 Cd5 Pt17 95.14(12)
Pt13 Cd5 Pt17 62.24(6)
O20 Cd5 Pt19 159.2(9)
Br5 Cd5 Pt19 99.13(12)
Br1 Cd5 Pt19 98.35(12)
Pt13 Cd5 Pt19 62.81(7)
Pt17 Cd5 Pt19 62.59(6)
O20 Cd5 Cd1 124.3(11)
Br5 Cd5 Cd1 131.10(13)
Br1 Cd5 Cd1 51.83(10)
Pt13 Cd5 Cd1 103.27(9)
Pt17 Cd5 Cd1 51.56(7)
Pt19 Cd5 Cd1 55.68(8)
O20 Cd5 Cd4 119.9(11)
Br5 Cd5 Cd4 52.18(10)
Br1 Cd5 Cd4 135.01(14)
Pt13 Cd5 Cd4 51.37(7)
Pt17 Cd5 Cd4 105.00(9)
Pt19 Cd5 Cd4 59.22(7)
Cd1 Cd5 Cd4 114.11(10)
O25 Cd6 Br6 94.4(11)
O25 Cd6 Br10 98.6(10)
Br6 Cd6 Br10 99.85(15)
O25 Cd6 Pt6 98.5(10)
Br6 Cd6 Pt6 156.45(14)
Br10 Cd6 Pt6 97.64(12)
O25 Cd6 Pt10 97.0(9)
Br6 Cd6 Pt10 96.77(12)
Br10 Cd6 Pt10 156.22(14)
Pt6 Cd6 Pt10 62.22(6)
O25 Cd6 Pt8 156.4(10)
Br6 Cd6 Pt8 99.22(14)
Br10 Cd6 Pt8 97.96(13)
Pt6 Cd6 Pt8 62.65(7)
Pt10 Cd6 Pt8 62.46(7)
O25 Cd6 Cd7 120.7(10)
Br6 Cd6 Cd7 52.14(11)
Br10 Cd6 Cd7 130.50(15)
Pt6 Cd6 Cd7 104.34(9)
Pt10 Cd6 Cd7 51.93(7)
Pt8 Cd6 Cd7 57.11(8)
O25 Cd6 Cd10 123.6(10)
Br6 Cd6 Cd10 132.59(15)
Br10 Cd6 Cd10 51.76(10)
Pt6 Cd6 Cd10 52.14(7)
Pt10 Cd6 Cd10 104.50(9)
Pt8 Cd6 Cd10 57.45(7)
Cd7 Cd6 Cd10 113.50(11)
Br13 Cd7 Br7 96.6(3)
Br13 Cd7 Br6 95.8(3)
Br7 Cd7 Br6 97.85(16)
Br13 Cd7 Pt10 107.7(3)
Br7 Cd7 Pt10 150.92(17)
Br6 Cd7 Pt10 95.42(14)
Br13 Cd7 Pt11 107.6(2)
Br7 Cd7 Pt11 95.87(15)
Br6 Cd7 Pt11 151.25(15)
Pt10 Cd7 Pt11 62.05(7)
Br13 Cd7 Pt8 165.6(3)
Br7 Cd7 Pt8 92.55(14)
Br6 Cd7 Pt8 93.94(13)
Pt10 Cd7 Pt8 60.73(7)
Pt11 Cd7 Pt8 60.25(7)
Br13 Cd7 Cd6 128.5(3)
Br7 Cd7 Cd6 121.85(15)
Br6 Cd7 Cd6 50.04(11)
Pt10 Cd7 Cd6 52.48(7)
Pt11 Cd7 Cd6 101.40(9)
Pt8 Cd7 Cd6 52.97(7)
O24 Cd8 Br7 97.3(9)
O24 Cd8 Br8 103.8(10)
Br7 Cd8 Br8 98.56(17)
O24 Cd8 Pt9 102.0(9)
Br7 Cd8 Pt9 152.34(18)
Br8 Cd8 Pt9 95.93(15)
O24 Cd8 Pt11 95.4(10)
Br7 Cd8 Pt11 96.13(15)
Br8 Cd8 Pt11 154.03(17)
Pt9 Cd8 Pt11 62.63(7)
O24 Cd8 Pt8 154.9(10)
Br7 Cd8 Pt8 94.28(15)
Br8 Cd8 Pt8 96.42(15)
Pt9 Cd8 Pt8 60.65(7)
Pt11 Cd8 Pt8 61.11(7)
Br11 Cd9 Br9 98.40(17)
Br11 Cd9 Pt9 108.81(14)
Br9 Cd9 Pt9 147.56(15)
Br11 Cd9 Br8 99.13(19)
Br9 Cd9 Br8 98.50(15)
Pt9 Cd9 Br8 94.38(13)
Br11 Cd9 Pt14 107.69(16)
Br9 Cd9 Pt14 93.67(13)
Pt9 Cd9 Pt14 61.82(7)
Br8 Cd9 Pt14 148.52(16)
Br11 Cd9 Pt8 164.20(15)
Br9 Cd9 Pt8 90.52(12)
Pt9 Cd9 Pt8 59.18(7)
Br8 Cd9 Pt8 92.37(14)
Pt14 Cd9 Pt8 58.45(7)
Br12 Cd10 Br9 99.44(15)
Br12 Cd10 Pt14 109.10(12)
Br9 Cd10 Pt14 94.60(12)
Br12 Cd10 Br10 97.79(14)
Br9 Cd10 Br10 96.82(14)
Pt14 Cd10 Br10 148.55(13)
Br12 Cd10 Pt6 108.06(13)
Br9 Cd10 Pt6 148.33(14)
Pt14 Cd10 Pt6 62.00(6)
Br10 Cd10 Pt6 94.77(12)
Br12 Cd10 Pt8 165.20(12)
Br9 Cd10 Pt8 90.56(12)
Pt14 Cd10 Pt8 58.85(6)
Br10 Cd10 Pt8 91.77(11)
Pt6 Cd10 Pt8 59.66(6)
Br12 Cd10 Cd6 128.46(14)
Br9 Cd10 Cd6 120.32(13)
Pt14 Cd10 Cd6 99.58(8)
Br10 Cd10 Cd6 49.65(9)
Pt6 Cd10 Cd6 51.05(6)
Pt8 Cd10 Cd6 52.12(7)
Cd5 Br1 Cd1 77.10(12)
Cd1 Br2 Cd2 78.10(13)
Cd2 Br3 Cd3 78.14(14)
Cd3 Br4 Cd4 81.70(13)
Cd5 Br5 Cd4 77.81(11)
Cd6 Br6 Cd7 77.82(13)
Cd8 Br7 Cd7 79.79(14)
Cd8 Br8 Cd9 79.58(14)
Cd10 Br9 Cd9 83.53(12)
Cd6 Br10 Cd10 78.59(11)
O1 C1 Pt19 177(4)
O2 C2 Pt8 174(4)
O3 C3 Pt17 177(3)
O4 C4 Pt13 171(3)
O5 C5 Pt18 174(3)
O6 C6 Pt16 171(3)
O7 C7 Pt15 174(3)
O8 C8 Pt4 168(3)
O9 C9 Pt12 173(4)
O10 C10 Pt7 172(3)
O11 C11 Pt5 166(3)
O12 C12 Pt3 173(4)
O13 C13 Pt6 177(3)
O14 C14 Pt10 172(4)
O15 C15 Pt11 173(3)
O16 C16 Pt9 175(4)
O17 C17 Pt14 173(3)
C201 O20 Cd5 138(3)
O20 C201 C203 117(2)
O20 C201 C202 117(2)
C203 C201 C202 125(3)
C201 C202 H20A 109.5
C201 C202 H20B 109.5
H20A C202 H20B 109.5
C201 C202 H20C 109.5
H20A C202 H20C 109.5
H20B C202 H20C 109.5
C201 C203 H20D 109.5
C201 C203 H20E 109.5
H20D C203 H20E 109.5
C201 C203 H20F 109.5
H20D C203 H20F 109.5
H20E C203 H20F 109.5
C211 O21 Cd1 133(2)
O21 C211 C213 120(2)
O21 C211 C212 115(2)
C213 C211 C212 125(3)
C211 C212 H21A 109.5
C211 C212 H21B 109.5
H21A C212 H21B 109.5
C211 C212 H21C 109.5
H21A C212 H21C 109.5
H21B C212 H21C 109.5
C211 C213 H21D 109.5
C211 C213 H21E 109.5
H21D C213 H21E 109.5
C211 C213 H21F 109.5
H21D C213 H21F 109.5
H21E C213 H21F 109.5
C221 O22 Cd2 148(3)
O22 C221 C222 115(2)
O22 C221 C223 118(2)
C222 C221 C223 127(3)
C221 C222 H22A 109.5
C221 C222 H22B 109.5
H22A C222 H22B 109.5
C221 C222 H22C 109.5
H22A C222 H22C 109.5
H22B C222 H22C 109.5
C221 C223 H22D 109.5
C221 C223 H22E 109.5
H22D C223 H22E 109.5
C221 C223 H22F 109.5
H22D C223 H22F 109.5
H22E C223 H22F 109.5
C231 O23 Cd3 130(3)
O23 C231 C233 112(2)
O23 C231 C232 113(2)
C233 C231 C232 125(3)
C231 C232 H23A 109.5
C231 C232 H23B 109.5
H23A C232 H23B 109.5
C231 C232 H23C 109.5
H23A C232 H23C 109.5
H23B C232 H23C 109.5
C231 C233 H23D 109.5
C231 C233 H23E 109.5
H23D C233 H23E 109.5
C231 C233 H23F 109.5
H23D C233 H23F 109.5
H23E C233 H23F 109.5
C241 O24 Cd8 165(3)
O24 C241 C242 115(2)
O24 C241 C243 114(2)
C242 C241 C243 131(3)
C241 C242 H24A 109.5
C241 C242 H24B 109.5
H24A C242 H24B 109.5
C241 C242 H24C 109.5
H24A C242 H24C 109.5
H24B C242 H24C 109.5
C241 C243 H24D 109.5
C241 C243 H24E 109.5
H24D C243 H24E 109.5
C241 C243 H24F 109.5
H24D C243 H24F 109.5
H24E C243 H24F 109.5
C251 O25 Cd6 152(2)
O25 C251 C252 117(2)
O25 C251 C253 117(2)
C252 C251 C253 126(3)
C251 C252 H25A 109.5
C251 C252 H25B 109.5
H25A C252 H25B 109.5
C251 C252 H25C 109.5
H25A C252 H25C 109.5
H25B C252 H25C 109.5
C251 C253 H25D 109.5
C251 C253 H25E 109.5
H25D C253 H25E 109.5
C251 C253 H25F 109.5
H25D C253 H25F 109.5
H25E C253 H25F 109.5
C44 P1 C38 110.4(15)
C44 P1 C32 111.2(16)
C38 P1 C32 108.0(13)
C44 P1 C31 104(2)
C38 P1 C31 111.3(16)
C32 P1 C31 111.6(15)
P1 C31 H31A 109.5
P1 C31 H31B 109.5
H31A C31 H31B 109.5
P1 C31 H31C 109.5
H31A C31 H31C 109.5
H31B C31 H31C 109.5
C33 C32 C37 120.0
C33 C32 P1 119.9(15)
C37 C32 P1 120.1(15)
C32 C33 C34 120.0
C32 C33 H33 120.0
C34 C33 H33 120.0
C35 C34 C33 120.0
C35 C34 H34 120.0
C33 C34 H34 120.0
C36 C35 C34 120.0
C36 C35 H35 120.0
C34 C35 H35 120.0
C35 C36 C37 120.0
C35 C36 H36 120.0
C37 C36 H36 120.0
C36 C37 C32 120.0
C36 C37 H37 120.0
C32 C37 H37 120.0
C39 C38 C43 120.0
C39 C38 P1 119.3(13)
C43 C38 P1 120.7(13)
C38 C39 C40 120.0
C38 C39 H39 120.0
C40 C39 H39 120.0
C41 C40 C39 120.0
C41 C40 H40 120.0
C39 C40 H40 120.0
C40 C41 C42 120.0
C40 C41 H41 120.0
C42 C41 H41 120.0
C41 C42 C43 120.0
C41 C42 H42 120.0
C43 C42 H42 120.0
C42 C43 C38 120.0
C42 C43 H43 120.0
C38 C43 H43 120.0
C45 C44 C49 120.0
C45 C44 P1 122(2)
C49 C44 P1 118(2)
C44 C45 C46 120.0
C44 C45 H45 120.0
C46 C45 H45 120.0
C45 C46 C47 120.0
C45 C46 H46 120.0
C47 C46 H46 120.0
C46 C47 C48 120.0
C46 C47 H47 120.0
C48 C47 H47 120.0
C47 C48 C49 120.0
C47 C48 H48 120.0
C49 C48 H48 120.0
C48 C49 C44 120.0
C48 C49 H49 120.0
C44 C49 H49 120.0
C52 P2 C58 112.3(14)
C52 P2 C64 109.5(15)
C58 P2 C64 109.2(12)
C52 P2 C51 106.7(17)
C58 P2 C51 107.4(15)
C64 P2 C51 111.7(15)
P2 C51 H51A 109.5
P2 C51 H51B 109.5
H51A C51 H51B 109.5
P2 C51 H51C 109.5
H51A C51 H51C 109.5
H51B C51 H51C 109.5
C53 C52 C57 120.0
C53 C52 P2 119.7(17)
C57 C52 P2 119.8(17)
C52 C53 C54 120.0
C52 C53 H53 120.0
C54 C53 H53 120.0
C53 C54 C55 120.0
C53 C54 H54 120.0
C55 C54 H54 120.0
C54 C55 C56 120.0
C54 C55 H55 120.0
C56 C55 H55 120.0
C57 C56 C55 120.0
C57 C56 H56 120.0
C55 C56 H56 120.0
C56 C57 C52 120.0
C56 C57 H57 120.0
C52 C57 H57 120.0
C59 C58 C63 120.0
C59 C58 P2 118.6(14)
C63 C58 P2 121.4(14)
C60 C59 C58 120.0
C60 C59 H59 120.0
C58 C59 H59 120.0
C59 C60 C61 120.0
C59 C60 H60 120.0
C61 C60 H60 120.0
C62 C61 C60 120.0
C62 C61 H61 120.0
C60 C61 H61 120.0
C61 C62 C63 120.0
C61 C62 H62 120.0
C63 C62 H62 120.0
C62 C63 C58 120.0
C62 C63 H63 120.0
C58 C63 H63 120.0
C65 C64 C69 120.0
C65 C64 P2 119.5(13)
C69 C64 P2 120.3(13)
C64 C65 C66 120.0
C64 C65 H65 120.0
C66 C65 H65 120.0
C67 C66 C65 120.0
C67 C66 H66 120.0
C65 C66 H66 120.0
C66 C67 C68 120.0
C66 C67 H67 120.0
C68 C67 H67 120.0
C69 C68 C67 120.0
C69 C68 H68 120.0
C67 C68 H68 120.0
C68 C69 C64 120.0
C68 C69 H69 120.0
C64 C69 H69 120.0
C72 C71 H71A 109.5
C72 C71 H71B 109.5
H71A C71 H71B 109.5
C72 C71 H71C 109.5
H71A C71 H71C 109.5
H71B C71 H71C 109.5
O72 C72 C73 121.8(14)
O72 C72 C71 121.7(14)
C73 C72 C71 116.4(13)
C72 C73 H73A 109.5
C72 C73 H73B 109.5
H73A C73 H73B 109.5
C72 C73 H73C 109.5
H73A C73 H73C 109.5
H73B C73 H73C 109.5
C82 C81 H81A 109.5
C82 C81 H81B 109.5
H81A C81 H81B 109.5
C82 C81 H81C 109.5
H81A C81 H81C 109.5
H81B C81 H81C 109.5
O82 C82 C83 121.9(14)
O82 C82 C81 121.5(14)
C83 C82 C81 116.3(13)
C82 C83 H83A 109.5
C82 C83 H83B 109.5
H83A C83 H83B 109.5
C82 C83 H83C 109.5
H83A C83 H83C 109.5
H83B C83 H83C 109.5
C92 C91 H91A 109.5
C92 C91 H91B 109.5
H91A C91 H91B 109.5
C92 C91 H91C 109.5
H91A C91 H91C 109.5
H91B C91 H91C 109.5
O92 C92 C91 121(2)
O92 C92 C93 121(2)
C91 C92 C93 116.0(17)
C92 C93 H93A 109.5
C92 C93 H93B 109.5
H93A C93 H93B 109.5
C92 C93 H93C 109.5
H93A C93 H93C 109.5
H93B C93 H93C 109.5
C97 C96 H96A 109.5
C97 C96 H96B 109.5
H96A C96 H96B 109.5
C97 C96 H96C 109.5
H96A C96 H96C 109.5
H96B C96 H96C 109.5
O97 C97 C98 118.6(18)
O97 C97 C96 118.8(18)
C98 C97 C96 114.6(16)
C97 C98 H98A 109.5
C97 C98 H98B 109.5
H98A C98 H98B 109.5
C97 C98 H98C 109.5
H98A C98 H98C 109.5
H98B C98 H98C 109.5

loop_
_geom_bond_atom_site_label_1
_geom_bond_atom_site_label_2
_geom_bond_distance
Pt1 Pt2 2.5578(16)
Pt1 Pt14 2.6625(18)
Pt1 Pt10 2.6811(19)
Pt1 Pt11 2.6811(19)
Pt1 Pt9 2.687(2)
Pt1 Pt6 2.6905(18)
Pt1 Pt8 2.6989(17)
Pt1 Pt7 2.7705(18)
Pt1 Pt5 2.7850(18)
Pt1 Pt3 2.787(2)
Pt1 Pt4 2.7894(19)
Pt1 Pt12 2.7935(19)
Pt2 Pt13 2.6769(17)
Pt2 Pt18 2.678(2)
Pt2 Pt15 2.681(2)
Pt2 Pt16 2.6819(19)
Pt2 Pt17 2.689(2)
Pt2 Pt19 2.7145(16)
Pt2 Pt12 2.770(2)
Pt2 Pt4 2.7736(17)
Pt2 Pt7 2.784(2)
Pt2 Pt3 2.792(2)
Pt2 Pt5 2.8042(19)
Pt3 C12 1.81(4)
Pt3 Pt10 2.8146(19)
Pt3 Pt17 2.8157(17)
Pt3 Pt15 2.8195(19)
Pt3 Pt6 2.8227(17)
Pt3 Pt5 2.896(2)
Pt3 Pt4 2.899(2)
Pt4 C8 1.79(4)
Pt4 Pt15 2.8014(19)
Pt4 Pt6 2.8083(18)
Pt4 Pt14 2.8144(19)
Pt4 Pt16 2.8149(18)
Pt4 Pt12 2.911(2)
Pt5 C11 1.85(4)
Pt5 Pt17 2.7950(19)
Pt5 Pt13 2.7951(18)
Pt5 Pt11 2.801(2)
Pt5 Pt10 2.8110(17)
Pt5 Pt7 2.920(2)
Pt6 C13 1.87(4)
Pt6 Cd6 2.777(3)
Pt6 Cd10 2.819(3)
Pt6 Pt14 2.885(2)
Pt6 Pt10 2.8849(19)
Pt6 Pt8 2.960(2)
Pt7 C10 1.72(4)
Pt7 Pt13 2.7747(18)
Pt7 Pt9 2.7773(18)
Pt7 Pt18 2.7960(18)
Pt7 Pt11 2.8044(18)
Pt7 Pt12 2.916(2)
Pt8 C2 1.80(3)
Pt8 Pt14 2.9079(19)
Pt8 Cd6 2.912(3)
Pt8 Pt9 2.925(2)
Pt8 Pt11 2.9484(18)
Pt8 Pt10 2.966(2)
Pt8 Cd8 2.996(4)
Pt8 Cd7 3.063(3)
Pt8 Cd10 3.110(3)
Pt8 Cd9 3.111(3)
Pt9 C16 1.72(4)
Pt9 Cd9 2.785(3)
Pt9 Cd8 2.788(3)
Pt9 Pt12 2.8184(19)
Pt9 Pt14 2.880(2)
Pt9 Pt11 2.901(2)
Pt10 C14 1.81(4)
Pt10 Cd7 2.785(3)
Pt10 Cd6 2.806(3)
Pt10 Pt11 2.875(2)
Pt11 C15 1.77(4)
Pt11 Cd7 2.794(3)
Pt11 Cd8 2.794(3)
Pt12 C9 1.79(4)
Pt12 Pt18 2.7843(17)
Pt12 Pt14 2.7882(17)
Pt12 Pt16 2.800(2)
Pt13 C4 1.82(3)
Pt13 Cd5 2.763(3)
Pt13 Cd4 2.772(3)
Pt13 Pt17 2.881(2)
Pt13 Pt18 2.886(2)
Pt13 Pt19 2.9521(19)
Pt14 C17 1.82(4)
Pt14 Cd10 2.781(3)
Pt14 Cd9 2.822(3)
Pt15 C7 1.81(4)
Pt15 Cd1 2.787(3)
Pt15 Cd2 2.795(3)
Pt15 Pt16 2.883(2)
Pt15 Pt17 2.899(2)
Pt15 Pt19 2.9761(19)
Pt16 C6 1.84(4)
Pt16 Cd2 2.781(3)
Pt16 Cd3 2.808(3)
Pt16 Pt18 2.904(2)
Pt16 Pt19 2.9568(19)
Pt17 C3 1.85(4)
Pt17 Cd1 2.766(3)
Pt17 Cd5 2.810(3)
Pt17 Pt19 2.966(2)
Pt18 C5 1.83(4)
Pt18 Cd3 2.771(3)
Pt18 Cd4 2.801(3)
Pt18 Pt19 2.941(2)
Pt19 C1 1.80(3)
Pt19 Cd5 2.898(3)
Pt19 Cd3 2.963(3)
Pt19 Cd2 2.970(3)
Pt19 Cd1 2.988(3)
Pt19 Cd4 3.181(3)
Cd1 O21 2.34(2)
Cd1 Br2 2.728(5)
Cd1 Br1 2.761(4)
Cd1 Cd5 3.423(4)
Cd1 Cd2 3.440(4)
Cd2 O22 2.34(2)
Cd2 Br2 2.732(5)
Cd2 Br3 2.736(6)
Cd2 Cd3 3.455(5)
Cd3 O23 2.32(2)
Cd3 Br4 2.718(5)
Cd3 Br3 2.746(6)
Cd4 Br14 2.615(5)
Cd4 Br4 2.775(5)
Cd4 Br5 2.799(4)
Cd4 Cd5 3.463(4)
Cd5 O20 2.34(2)
Cd5 Br5 2.714(4)
Cd5 Br1 2.731(5)
Cd6 O25 2.33(2)
Cd6 Br6 2.687(5)
Cd6 Br10 2.703(4)
Cd6 Cd7 3.426(4)
Cd6 Cd10 3.476(4)
Cd7 Br13 2.656(9)
Cd7 Br7 2.739(6)
Cd7 Br6 2.767(5)
Cd8 O24 2.34(2)
Cd8 Br7 2.727(6)
Cd8 Br8 2.728(6)
Cd9 Br11 2.658(6)
Cd9 Br9 2.723(4)
Cd9 Br8 2.800(6)
Cd10 Br12 2.617(4)
Cd10 Br9 2.723(5)
Cd10 Br10 2.785(4)
C1 O1 1.03(3)
C2 O2 1.09(4)
C3 O3 1.13(4)
C4 O4 1.18(4)
C5 O5 1.16(4)
C6 O6 1.21(4)
C7 O7 1.12(4)
C8 O8 1.19(4)
C9 O9 1.19(4)
C10 O10 1.24(4)
C11 O11 1.21(4)
C12 O12 1.18(4)
C13 O13 1.12(4)
C14 O14 1.17(4)
C15 O15 1.16(4)
C16 O16 1.22(4)
C17 O17 1.18(4)
C202 H20A 0.9800
C202 H20B 0.9800
C202 H20C 0.9800
C203 H20D 0.9800
C203 H20E 0.9800
C203 H20F 0.9800
C212 H21A 0.9800
C212 H21B 0.9800
C212 H21C 0.9800
C213 H21D 0.9800
C213 H21E 0.9800
C213 H21F 0.9800
C222 H22A 0.9800
C222 H22B 0.9800
C222 H22C 0.9800
C223 H22D 0.9800
C223 H22E 0.9800
C223 H22F 0.9800
C232 H23A 0.9800
C232 H23B 0.9800
C232 H23C 0.9800
C233 H23D 0.9800
C233 H23E 0.9800
C233 H23F 0.9800
C242 H24A 0.9800
C242 H24B 0.9800
C242 H24C 0.9800
C243 H24D 0.9800
C243 H24E 0.9800
C243 H24F 0.9800
C252 H25A 0.9800
C252 H25B 0.9800
C252 H25C 0.9800
C253 H25D 0.9800
C253 H25E 0.9800
C253 H25F 0.9800
P1 C44 1.78(2)
P1 C38 1.809(19)
P1 C32 1.82(2)
P1 C31 1.84(4)
C31 H31A 0.9800
C31 H31B 0.9800
C31 H31C 0.9800
C32 C33 1.3900
C32 C37 1.3900
C33 C34 1.3900
C33 H33 0.9500
C34 C35 1.3900
C34 H34 0.9500
C35 C36 1.3900
C35 H35 0.9500
C36 C37 1.3900
C36 H36 0.9500
C37 H37 0.9500
C38 C39 1.3900
C38 C43 1.3900
C39 C40 1.3900
C39 H39 0.9500
C40 C41 1.3900
C40 H40 0.9500
C41 C42 1.3900
C41 H41 0.9500
C42 C43 1.3900
C42 H42 0.9500
C43 H43 0.9500
C44 C45 1.3900
C44 C49 1.3900
C45 C46 1.3900
C45 H45 0.9500
C46 C47 1.3900
C46 H46 0.9500
C47 C48 1.3900
C47 H47 0.9500
C48 C49 1.3900
C48 H48 0.9500
C49 H49 0.9500
P2 C52 1.73(2)
P2 C58 1.764(18)
P2 C64 1.79(2)
P2 C51 1.81(3)
C51 H51A 0.9800
C51 H51B 0.9800
C51 H51C 0.9800
C52 C53 1.3900
C52 C57 1.3900
C53 C54 1.3900
C53 H53 0.9500
C54 C55 1.3900
C54 H54 0.9500
C55 C56 1.3900
C55 H55 0.9500
C56 C57 1.3900
C56 H56 0.9500
C57 H57 0.9500
C58 C59 1.3900
C58 C63 1.3900
C59 C60 1.3900
C59 H59 0.9500
C60 C61 1.3900
C60 H60 0.9500
C61 C62 1.3900
C61 H61 0.9500
C62 C63 1.3900
C62 H62 0.9500
C63 H63 0.9500
C64 C65 1.3900
C64 C69 1.3900
C65 C66 1.3900
C65 H65 0.9500
C66 C67 1.3900
C66 H66 0.9500
C67 C68 1.3900
C67 H67 0.9500
C68 C69 1.3900
C68 H68 0.9500
C69 H69 0.9500
C71 C72 1.519(11)
C71 H71A 0.9800
C71 H71B 0.9800
C71 H71C 0.9800
C72 O72 1.212(12)
C72 C73 1.515(11)
C73 H73A 0.9800
C73 H73B 0.9800
C73 H73C 0.9800
C81 C82 1.519(11)
C81 H81A 0.9800
C81 H81B 0.9800
C81 H81C 0.9800
C82 O82 1.213(12)
C82 C83 1.516(11)
C83 H83A 0.9800
C83 H83B 0.9800
C83 H83C 0.9800
C91 C92 1.520(13)
C91 H91A 0.9800
C91 H91B 0.9800
C91 H91C 0.9800
C92 O92 1.217(14)
C92 C93 1.520(12)
C93 H93A 0.9800
C93 H93B 0.9800
C93 H93C 0.9800
C96 C97 1.531(12)
C96 H96A 0.9800
C96 H96B 0.9800
C96 H96C 0.9800
C97 O97 1.225(14)
C97 C98 1.530(12)
C98 H98A 0.9800
C98 H98B 0.9800
C98 H98C 0.9800
